data_1577244
loop_
_publ_author_name
'Macleod, Julie'
'Nimmo, Alastair'
'Cockcroft, Joseph'
'Dominguez-Molano, Paula'
'Nichol, Gary Stephen'
'Thomas, Stephen P.'

_publ_section_title
;
 Stereoselective, Borane-catalysed Synthesis of syn-\b-Hydroxyketones from
 \a,\b-Unsaturated Ketones
;
_journal_name_full 'Chemical Science'
_journal_paper_doi 10.1039/D6SC03052A
_journal_year 2026
_chemical_absolute_configuration ad
_chemical_formula_moiety '2(C28 H44 O4), 0.918(H2 O1), 0.541(C4 H10 O)'
_chemical_formula_sum 'C58.18 H95.26 O9.45'
_chemical_formula_weight 946.04
_space_group_crystal_system monoclinic
_space_group_IT_number 4
_space_group_name_Hall 'P 2yb'
_space_group_name_H-M_alt 'P 1 21 1'
_atom_sites_solution_hydrogens mixed
_atom_sites_solution_primary direct
_audit_creation_date 2024-12-20
_audit_creation_method
;
Olex2 1.5-beta
(compiled 2024.02.16 svn.r378c4104 for OlexSys, GUI svn.r6928)
;
_audit_update_record
;
2026-02-23 deposited with the CCDC.	2026-05-11 downloaded from the CCDC.
;
_cell_angle_alpha 90
_cell_angle_beta 116.1714(9)
_cell_angle_gamma 90
_cell_formula_units_Z 2
_cell_length_a 18.72992(14)
_cell_length_b 7.65685(4)
_cell_length_c 20.61406(15)
_cell_measurement_reflns_used 72293
_cell_measurement_temperature 100.01(10)
_cell_measurement_theta_max 77.0520
_cell_measurement_theta_min 2.3690
_cell_volume 2653.22(4)
_computing_cell_refinement 'CrysAlisPro 1.171.43.143a (Rigaku OD, 2024)'
_computing_data_collection 'CrysAlisPro 1.171.43.143a (Rigaku OD, 2024)'
_computing_data_reduction 'CrysAlisPro 1.171.43.143a (Rigaku OD, 2024)'
_computing_molecular_graphics 'Olex2 1.5-beta (Dolomanov et al., 2009)'
_computing_publication_material 'Olex2 1.5-beta (Dolomanov et al., 2009)'
_computing_structure_refinement 'SHELXL 2018/3 (Sheldrick, 2015)'
_computing_structure_solution 'SHELXS  (Sheldrick, 2008)'
_diffrn_ambient_environment N~2~
_diffrn_ambient_temperature 100.01(10)
_diffrn_detector 'Hybrid Pixel Array Detector'
_diffrn_detector_area_resol_mean 10.0000
_diffrn_detector_type 'HyPix-Arc 100'
_diffrn_measured_fraction_theta_full 0.993
_diffrn_measured_fraction_theta_max 0.980
_diffrn_measurement_details
;
List of Runs (angles in degrees, time in seconds):

  # Type    Start    End  Width  t~exp~   \w     \q     \k     \f   Frames
#--------------------------------------------------------------------------
  1  \w     41.00  77.00   0.50    0.05    --  102.57-125.00-120.00   72
  2  \w     75.00 101.00   0.50    0.05    --  102.57-125.00  60.00   52
  3  \w     45.00  71.00   0.50    0.05    --  102.57-125.00  60.00   52
  4  \w     68.00 101.00   0.50    0.05    --  102.57-125.00 120.00   66
  5  \w     43.00  98.00   0.50    0.05    --  102.57-125.00 150.00  110
  6  \w     38.00  63.00   0.50    0.05    --  102.57-125.00 120.00   50
  7  \w     44.00  92.00   0.50    0.05    --  102.57 -95.00 150.00   96
  8  \w     42.00  91.00   0.50    0.05    --  102.57 -95.00  60.00   98
  9  \w     50.00  92.00   0.50    0.05    --  102.57 -95.00 -60.00   84
 10  \w     41.00  91.00   0.50    0.05    --  102.57 -95.00 -30.00  100
 11  \w     42.00  92.00   0.50    0.05    --  102.57 -95.00 -90.00  100
 12  \w     66.00  92.00   0.50    0.05    --  102.57 -95.00-150.00   52
 13  \w     42.00  89.00   0.50    0.05    --  102.57 -95.00-180.00   94
 14  \w     42.00  92.00   0.50    0.05    --  102.57 -95.00-120.00  100
 15  \w     40.00  92.00   0.50    0.05    --  102.57 -87.00 -58.00  104
 16  \w     40.00  65.00   0.50    0.05    --  102.57 -77.00 -60.00   50
 17  \w     -9.00  69.00   0.50    0.05    --   51.52 -87.00 -58.00  156
 18  \w     44.00  92.00   0.50    0.05    --  102.57 -95.00   0.00   96
 19  \w     46.00  92.00   0.50    0.05    --  102.57 -95.00  30.00   92
 20  \w     40.00  65.00   0.50    0.05    --  102.57 -77.00   0.00   50
 21  \w    106.00 149.00   0.50    0.05    --  102.57  45.00-120.00   86
 22  \w    101.00 134.00   0.50    0.05    --  102.57  61.00-180.00   66
 23  \w    107.00 164.00   0.50    0.05    --  102.57  77.00-180.00  114
 24  \w    101.00 171.00   0.50    0.05    --  102.57  61.00 -90.00  140
 25  \w    100.00 126.00   0.50    0.05    --  102.57  61.00  90.00   52
 26  \w    107.00 155.00   0.50    0.05    --  102.57  77.00 150.00   96
 27  \w    100.00 127.00   0.50    0.05    --  102.57  61.00 150.00   54
 28  \w    138.00 170.00   0.50    0.05    --  102.57  61.00  90.00   64
 29  \w    130.00 170.00   0.50    0.05    --  102.57  61.00   0.00   80
 30  \w    100.00 125.00   0.50    0.05    --  102.57  61.00   0.00   50
 31  \w    103.00 135.00   0.50    0.05    --  102.57  61.00  60.00   64
 32  \w    101.00 127.00   0.50    0.05    --  102.57  61.00 120.00   52
 33  \w    139.00 170.00   0.50    0.05    --  102.57  61.00 120.00   62
 34  \w    101.00 169.00   0.50    0.05    --  102.57  61.00  30.00  136
 35  \w    136.00 162.00   0.50    0.05    --  102.57  61.00 -30.00   52
 36  \w    100.00 130.00   0.50    0.05    --  102.57  61.00 -30.00   60
 37  \w    101.00 133.00   0.50    0.05    --  102.57  61.00 -60.00   64
 38  \w    143.00 171.00   0.50    0.05    --  102.57  61.00 -60.00   56
 39  \w    100.00 140.00   0.50    0.05    --  102.57  61.00-120.00   80
 40  \w    101.00 136.00   0.50    0.05    --  102.57  61.00-150.00   70
 41  \w     53.00  79.00   0.50    0.05    --   51.52  53.00-130.12   52
 42  \w     54.00  80.00   0.50    0.05    --   54.00  55.00-102.73   52
 43  \w     57.00  88.00   0.50    0.05    --   58.00  55.00  -8.51   62
 44  \w     62.00  95.00   0.50    0.05    --   62.00  54.00  24.06   66
 45  \w     52.00  90.00   0.50    0.05    --   51.52  52.00 112.91   76
 46  \w     53.00  79.00   0.50    0.05    --   51.52  50.00 163.23   52
 47  \w     52.00  78.00   0.50    0.05    --   51.52  52.00  89.24   52
 48  \w     59.00  85.00   0.50    0.05    --   51.52  51.00  59.72   52
 49  \w    107.00 155.00   0.50    0.05    --  102.57  45.00  60.00   96
 50  \w    148.00 173.00   0.50    0.05    --  102.57  45.00 150.00   50
 51  \w    106.00 149.00   0.50    0.05    --  102.57  45.00  30.00   86
 52  \w    105.00 151.00   0.50    0.05    --  102.57  45.00 120.00   92
 53  \w    105.00 134.00   0.50    0.05    --  102.57  45.00 150.00   58
 54  \w    107.00 143.00   0.50    0.05    --  102.57  45.00   0.00   72
 55  \w    106.00 151.00   0.50    0.05    --  102.57  45.00 -60.00   90
 56  \w    108.00 139.00   0.50    0.05    --  102.57  45.00 -90.00   62
 57  \w     55.00  81.00   0.50    0.05    --   51.52  51.00-174.35   52
 58  \w     52.00  78.00   0.50    0.05    --   51.52  50.00-151.91   52
 59  \w    105.00 132.00   0.50    0.05    --  102.57  45.00 -30.00   54
 60  \w    107.00 159.00   0.50    0.05    --  102.57  45.00  90.00  104
 61  \w    105.00 165.00   0.50    0.05    --  102.57  87.00  58.00  120
 62  \w    125.00 153.00   0.50    0.05    --  102.57 125.00 -30.00   56
 63  \w    123.00 156.00   0.50    0.05    --  102.57 125.00 -60.00   66
 64  \w    105.00 156.00   0.50    0.05    --  102.57 125.00 -90.00  102
 65  \w    108.00 159.00   0.50    0.05    --  102.57 125.00-180.00  102
 66  \w    111.00 163.00   0.50    0.05    --  102.57 125.00-150.00  104
 67  \w    116.00 157.00   0.50    0.05    --  102.57 125.00  30.00   82
 68  \w    126.00 159.00   0.50    0.05    --  102.57 125.00   0.00   66
 69  \w    122.00 163.00   0.50    0.05    --  102.57 125.00-120.00   82
 70  \w    123.00 153.00   0.50    0.05    --  102.57 125.00  90.00   60
 71  \w    128.00 167.00   0.50    0.05    --  102.57 125.00 150.00   78
 72  \w    -46.00 -18.00   0.50    0.05    --    6.00 137.00 133.28   56
 73  \w     38.00 108.00   0.50    0.05    --   38.00  54.00  49.55  140
 74  \w     16.00  42.00   0.50    0.05    --   22.00  69.00 137.80   52
 75  \w     25.00  51.00   0.50    0.05    --   30.00  66.00 147.08   52
 76  \w     17.00  44.00   0.50    0.05    --   22.00  68.00  10.51   54
 77  \w     21.00  48.00   0.50    0.05    --   26.00  67.00 -20.37   54
 78  \w     26.00  53.00   0.50    0.05    --   30.00  65.00  39.07   54
 79  \w     25.00  51.00   0.50    0.05    --   30.00  66.00  77.54   52
 80  \w     26.00  53.00   0.50    0.05    --   30.00  65.00 -60.26   54
 81  \w     10.00  36.00   0.50    0.05    --   18.00  72.00-110.34   52
 82  \w     25.00  51.00   0.50    0.05    --   30.00  66.00-173.94   52
 83  \w     25.00  51.00   0.50    0.05    --   30.00  66.00-130.17   52
 84  \w     26.00  53.00   0.50    0.05    --   30.00  65.00-102.90   54
 85  \w     31.00  59.00   0.50    0.05    --   34.00  62.00 -83.34   56
 86  \w     32.00  59.00   0.50    0.05    --   34.00  60.00-155.48   54
 87  \w     32.00  59.00   0.50    0.05    --   34.00  60.00 -33.51   54
 88  \w     32.00  59.00   0.50    0.05    --   34.00  59.00-170.49   54
 89  \w     31.00  59.00   0.50    0.05    --   34.00  61.00  12.73   56
 90  \w     38.00 108.00   0.50    0.05    --   38.00  54.00-100.83  140
 91  \w     32.00  59.00   0.50    0.05    --   34.00  60.00  68.92   54
 92  \w     31.00  59.00   0.50    0.05    --   34.00  62.00 111.26   56
 93  \w     37.00 107.00   0.50    0.05    --   38.00  55.00 153.34  140
 94  \w     49.00  75.00   0.50    0.05    --   46.00  55.00  62.40   52
 95  \w     46.00  72.00   0.50    0.05    --   46.00  54.00 -20.95   52
 96  \w    -43.00  -6.00   0.50    0.05    --   -6.00 119.00-113.08   74
 97  \w    -92.00 -40.00   0.50    0.05    --  -95.50 101.00 -61.09  104
 98  \w    -93.00 -61.00   0.50    0.05    --  -94.00  94.00 -89.29   64
 99  \w    -56.00 -31.00   0.50    0.05    --  -94.00  94.00 -89.29   50
100  \w    -97.00 -66.00   0.50    0.05    --  -95.50 114.00  43.38   62
101  \w    -97.00 -34.00   0.50    0.05    --  -95.50 114.00  82.56  126
102  \w    -93.00 -34.00   0.50    0.05    --  -95.50 101.00 164.07  118
103  \w    -44.00   8.00   0.50    0.05    --  -52.02  87.00  58.00  104
104  \w    -89.00 -25.00   0.50    0.05    --  -87.44  87.00  58.00  128
105  \w    -89.00 -25.00   0.50    0.05    --  -87.44  87.00  58.00  128
106  \w   -115.00 -90.00   0.50    0.05    --  -87.44 -45.00 150.00   50
107  \w   -119.00 -91.00   0.50    0.05    --  -94.00 -62.00 156.06   56
108  \w   -110.00 -85.00   0.50    0.05    --  -87.44 -61.00  60.00   50
109  \w   -112.00 -86.00   0.50    0.05    --  -87.44 -61.00 120.00   52
110  \w   -113.00 -87.00   0.50    0.05    --  -87.44 -61.00   0.00   52
111  \w   -111.00 -85.00   0.50    0.05    --  -87.44 -61.00 -30.00   52
112  \w   -154.00 -85.00   0.50    0.05    --  -87.44 -61.00-150.00  138
113  \w   -110.00 -85.00   0.50    0.05    --  -87.44 -61.00-120.00   50
114  \w   -112.00 -86.00   0.50    0.05    --  -87.44 -61.00 -90.00   52
115  \w   -151.00-125.00   0.50    0.05    --  -87.44 -61.00-120.00   52
116  \w   -148.00-122.00   0.50    0.05    --  -87.44 -61.00 -30.00   52
117  \w   -110.00 -85.00   0.50    0.05    --  -87.44 -61.00 -60.00   50
118  \w   -153.00-120.00   0.50    0.05    --  -87.44 -61.00  60.00   66
119  \w   -150.00-124.00   0.50    0.05    --  -87.44 -61.00  30.00   52
120  \w   -111.00 -85.00   0.50    0.05    --  -87.44 -61.00  30.00   52
121  \w   -111.00 -85.00   0.50    0.05    --  -87.44 -61.00  90.00   52
122  \w   -110.00 -85.00   0.50    0.05    --  -87.44 -61.00 150.00   50
123  \w   -142.00-115.00   0.50    0.05    --  -87.44 -61.00 150.00   54
124  \w   -118.00 -93.00   0.50    0.05    --  -94.00 -55.00   3.75   50
125  \w   -157.00-123.00   0.50    0.05    --  -94.00 -55.00   3.75   68
126  \w   -163.00-137.00   0.50    0.05    --  -95.50 -61.00-172.07   52
127  \w   -118.00 -93.00   0.50    0.05    --  -95.50 -61.00-172.07   50
128  \w   -111.00 -85.00   0.50    0.05    --  -87.44 -61.00-180.00   52
129  \w    -87.00 -52.00   0.50    0.05    --  -52.02 -51.00-128.71   70
130  \w    -77.00 -52.00   0.50    0.05    --  -52.02 -52.00-110.91   50
131  \w   -117.00 -90.00   0.50    0.05    --  -87.44 -45.00-180.00   54
132  \w    -78.00 -52.00   0.50    0.05    --  -52.02 -52.00 -85.89   52
133  \w    -77.00 -52.00   0.50    0.05    --  -52.02 -52.00 -31.99   50
134  \w   -115.00 -90.00   0.50    0.05    --  -87.44 -45.00 -90.00   50
135  \w   -122.00 -90.00   0.50    0.05    --  -87.44 -45.00-120.00   64
136  \w   -142.00 -90.00   0.50    0.05    --  -87.44 -45.00 -60.00  104
137  \w   -120.00 -90.00   0.50    0.05    --  -87.44 -45.00 -30.00   60
138  \w   -118.00 -90.00   0.50    0.05    --  -87.44 -45.00  30.00   56
139  \w   -121.00 -91.00   0.50    0.05    --  -87.44 -45.00  60.00   60
140  \w    -79.00 -53.00   0.50    0.05    --  -52.02 -52.00  80.01   52
141  \w   -116.00 -90.00   0.50    0.05    --  -87.44 -45.00  90.00   52
142  \w   -128.00 -90.00   0.50    0.05    --  -87.44 -45.00 120.00   76
143  \w   -155.00-129.00   0.50    0.05    --  -87.44 -45.00  90.00   52
144  \w   -119.00 -90.00   0.50    0.05    --  -87.44 -45.00-150.00   58
145  \w   -149.00 -98.00   0.50    0.05    --  -87.44 -87.00 -58.00  102
;
_diffrn_measurement_device 'four-circle diffractometer'
_diffrn_measurement_device_type 'XtaLAB Synergy R, HyPix-Arc 100'
_diffrn_measurement_method '\w scans'
_diffrn_orient_matrix_type 'CrysAlisPro convention (1999,Acta A55,543-557)'
_diffrn_orient_matrix_UB_11 0.0724607000
_diffrn_orient_matrix_UB_12 -0.0054091000
_diffrn_orient_matrix_UB_13 0.0747490000
_diffrn_orient_matrix_UB_21 -0.0053455000
_diffrn_orient_matrix_UB_22 -0.2007383000
_diffrn_orient_matrix_UB_23 0.0002926000
_diffrn_orient_matrix_UB_31 0.0558281000
_diffrn_orient_matrix_UB_32 -0.0124354000
_diffrn_orient_matrix_UB_33 -0.0367217000
_diffrn_radiation_monochromator mirror
_diffrn_radiation_probe x-ray
_diffrn_radiation_type 'Cu K\a'
_diffrn_radiation_wavelength 1.54184
_diffrn_reflns_av_R_equivalents 0.0327
_diffrn_reflns_av_unetI/netI 0.0136
_diffrn_reflns_Laue_measured_fraction_full 0.993
_diffrn_reflns_Laue_measured_fraction_max 0.980
_diffrn_reflns_limit_h_max 23
_diffrn_reflns_limit_h_min -21
_diffrn_reflns_limit_k_max 9
_diffrn_reflns_limit_k_min -9
_diffrn_reflns_limit_l_max 24
_diffrn_reflns_limit_l_min -26
_diffrn_reflns_number 102478
_diffrn_reflns_point_group_measured_fraction_full 0.993
_diffrn_reflns_point_group_measured_fraction_max 0.977
_diffrn_reflns_theta_full 67.684
_diffrn_reflns_theta_max 77.250
_diffrn_reflns_theta_min 2.388
_diffrn_source 'Rotating-anode X-ray tube'
_diffrn_source_current 30.0
_diffrn_source_type 'PhotonJet R (Cu) X-ray Source'
_diffrn_source_voltage 40.0
_exptl_absorpt_coefficient_mu 0.616
_exptl_absorpt_correction_T_max 0.90583
_exptl_absorpt_correction_T_min 0.90583
_exptl_absorpt_correction_type multi-scan
_exptl_absorpt_process_details
;
CrysAlisPro 1.171.43.143a (Rigaku Oxford Diffraction, 2024)
Spherical absorption correction
using equivalent radius and absorption coefficient.
Empirical absorption correction using spherical harmonics,
implemented in SCALE3 ABSPACK scaling algorithm.
;
_exptl_crystal_colour 'clear colourless'
_exptl_crystal_density_diffrn 1.184
_exptl_crystal_description block
_exptl_crystal_F_000 1040
_exptl_crystal_recrystallization_method 'The material was recrystallised from diethyl ether by slow cooling'
_exptl_crystal_size_max 0.248
_exptl_crystal_size_mid 0.198
_exptl_crystal_size_min 0.185
_exptl_crystal_size_rad 0.116
_refine_diff_density_max 0.601
_refine_diff_density_min -0.302
_refine_diff_density_rms 0.045
_refine_ls_abs_structure_details
;
 Flack x determined using 4828 quotients [(I+)-(I-)]/[(I+)+(I-)]
 (Parsons, Flack and Wagner, Acta Cryst. B69 (2013) 249-259).
;
_refine_ls_abs_structure_Flack 0.02(3)
_refine_ls_extinction_method none
_refine_ls_goodness_of_fit_ref 1.059
_refine_ls_hydrogen_treatment constr
_refine_ls_matrix_type full
_refine_ls_number_parameters 855
_refine_ls_number_reflns 11011
_refine_ls_number_restraints 374
_refine_ls_restrained_S_all 1.048
_refine_ls_R_factor_all 0.0486
_refine_ls_R_factor_gt 0.0476
_refine_ls_shift/su_max 0.001
_refine_ls_shift/su_mean 0.000
_refine_ls_structure_factor_coef Fsqd
_refine_ls_weighting_details 'w=1/[\s^2^(Fo^2^)+(0.0869P)^2^+0.6205P] where P=(Fo^2^+2Fc^2^)/3'
_refine_ls_weighting_scheme calc
_refine_ls_wR_factor_gt 0.1353
_refine_ls_wR_factor_ref 0.1366
_reflns_Friedel_coverage 0.850
_reflns_Friedel_fraction_full 0.993
_reflns_Friedel_fraction_max 0.973
_reflns_number_gt 10705
_reflns_number_total 11011
_reflns_threshold_expression 'I > 2\s(I)'
_cod_data_source_file d6sc03052a2.cif
_cod_data_source_block se24017
_cod_database_code 1577244
_shelx_shelxl_version_number 2018/3
_chemical_oxdiff_formula 'C24 H54 O5'
_chemical_oxdiff_usercomment '@ 100 K JM-3-72'
_shelx_space_group_comment
;
The symmetry employed for this shelxl refinement is uniquely defined
by the following loop, which should always be used as a source of
symmetry information in preference to the above space-group names.
They are only intended as comments.
;
_shelx_estimated_absorpt_t_max 0.895
_shelx_estimated_absorpt_t_min 0.862
_olex2_refinement_description
;
1. Fixed Uiso
 At 1.2 times of:
  All C(H) groups, All C(H,H) groups
 At 1.5 times of:
  All C(H,H,H) groups, H1 of O1, H51 of O51, H51A of O51A, All O(H,H) groups
 At 1.4 times of:
  H1A of O1A
2. Shared sites
{C21, C21A}
3. Restrained distances
 O8-C43
 1.41 with sigma of 0.02
 O8-C31
 1.42 with sigma of 0.02
 C30-C43
 1.48 with sigma of 0.02
 C31-C32
 1.5 with sigma of 0.02
 O8-C30 = O8-C32
 2.37 with sigma of 0.04
 C20-C21 \\sim C20A-C21A
 with sigma of 0.02
 C19-C21 \\sim C19A-C21A
 with sigma of 0.04
 C21-C22 \\sim C21A-C22A
 with sigma of 0.04
 C30-C43 \\sim C31-C32
 with sigma of 0.02
 O8-C43 \\sim O8-C31
 with sigma of 0.02
 C30-O8 \\sim O8-C32
 with sigma of 0.04
4. Rigid bond restraints
 C66A, C65A, C64, C67A, C51
 with sigma for 1-2 distances of 0.005 and sigma for 1-3 distances of 0.005
5. Uiso/Uaniso restraints and constraints
O51A \\sim O52A \\sim C65A \\sim C66A \\sim C67A \\sim C68A \\sim C69A \\sim
C70A \\sim C71A \\sim C72A \\sim C73A \\sim C74A: within 2A with sigma of 0.04
and sigma for terminal atoms of 0.08 within 2A
O8 \\sim C30 \\sim C31 \\sim C32 \\sim C43 \\sim O51 \\sim O52 \\sim C65 \\sim
C66 \\sim C67 \\sim C68 \\sim C69 \\sim C70 \\sim C71 \\sim C72 \\sim C73 \\sim
C74: within 2A with sigma of 0.04 and sigma for terminal atoms of 0.08 within 2A
O8 \\sim C30 \\sim C31 \\sim C32 \\sim C43: within 2A with sigma of 0.04 and
sigma for terminal atoms of 0.08 within 2A
O1A \\sim O2A \\sim C15A \\sim C16A \\sim C17A \\sim C18A \\sim C19A \\sim C20A
\\sim C21A \\sim C22A \\sim C23A \\sim C24A: within 2A with sigma of 0.04 and
sigma for terminal atoms of 0.08 within 2A
O1 \\sim O2 \\sim C15 \\sim C16 \\sim C17 \\sim C18 \\sim C19 \\sim C20 \\sim
C21 \\sim C22 \\sim C23 \\sim C24: within 2A with sigma of 0.04 and sigma for
terminal atoms of 0.08 within 2A
C65A \\sim C66A \\sim C64: within 2A with sigma of 0.04 and sigma for terminal
atoms of 0.02 within 2A
Uanis(C21) = Uanis(C21A)
Uanis(C65A) = Uanis(C66A)
6. Rigid body (RIGU) restrains
 C73A, C67A, C66A, C65A, C64, C51, O52A, C68A
 with sigma for 1-2 distances of 0.004 and sigma for 1-3 distances of 0.004
7. Others
 Sof(O1A)=Sof(H1A)=Sof(O2A)=Sof(H14A)=Sof(C15A)=Sof(H15C)=Sof(H15D)=Sof(C16A)=
 Sof(H16C)=Sof(H16D)=Sof(C17A)=Sof(C18A)=Sof(H18A)=Sof(C19A)=Sof(H19C)=
 Sof(H19D)=Sof(C20A)=Sof(H20A)=Sof(C21A)=Sof(H21D)=Sof(H21E)=Sof(H21F)=
 Sof(C22A)=Sof(H22D)=Sof(H22E)=Sof(H22F)=Sof(C23A)=Sof(C24A)=Sof(H24D)=
 Sof(H24E)=Sof(H24F)=Sof(O5)=Sof(H5A)=Sof(H5B)=Sof(O6)=Sof(H6C)=Sof(H6D)=
 Sof(O51A)=Sof(H51A)=Sof(O52A)=Sof(H64A)=Sof(C65A)=Sof(H65C)=Sof(H65D)=
 Sof(C66A)=Sof(H66C)=Sof(H66D)=Sof(C67A)=Sof(C68A)=Sof(H68A)=Sof(C69A)=
 Sof(H69C)=Sof(H69D)=Sof(C70A)=Sof(H70A)=Sof(C71A)=Sof(H71D)=Sof(H71E)=
 Sof(H71F)=Sof(C72A)=Sof(H72D)=Sof(H72E)=Sof(H72F)=Sof(C73A)=Sof(C74A)=
 Sof(H74D)=Sof(H74E)=Sof(H74F)=1-FVAR(1)
 Sof(O1)=Sof(H1)=Sof(O2)=Sof(H14)=Sof(C15)=Sof(H15A)=Sof(H15B)=Sof(C16)=
 Sof(H16A)=Sof(H16B)=Sof(C17)=Sof(C18)=Sof(H18)=Sof(C19)=Sof(H19A)=Sof(H19B)=
 Sof(C20)=Sof(H20)=Sof(C21)=Sof(H21A)=Sof(H21B)=Sof(H21C)=Sof(C22)=Sof(H22A)=
 Sof(H22B)=Sof(H22C)=Sof(C23)=Sof(C24)=Sof(H24A)=Sof(H24B)=Sof(H24C)=Sof(O8)=
 Sof(C30)=Sof(H30A)=Sof(H30B)=Sof(H30C)=Sof(C31)=Sof(H31A)=Sof(H31B)=Sof(C32)=
 Sof(H32A)=Sof(H32B)=Sof(H32C)=Sof(C43)=Sof(H43A)=Sof(H43B)=Sof(O51)=Sof(H51)=
 Sof(O52)=Sof(H64)=Sof(C65)=Sof(H65A)=Sof(H65B)=Sof(C66)=Sof(H66A)=Sof(H66B)=
 Sof(C67)=Sof(C68)=Sof(H68)=Sof(C69)=Sof(H69A)=Sof(H69B)=Sof(C70)=Sof(H70)=
 Sof(C71)=Sof(H71A)=Sof(H71B)=Sof(H71C)=Sof(C72)=Sof(H72A)=Sof(H72B)=Sof(H72C)=
 Sof(C73)=Sof(C74)=Sof(H74A)=Sof(H74B)=Sof(H74C)=FVAR(1)
8.a Free rotating group:
 O5(H5A,H5B), O6(H6C,H6D)
8.b Ternary CH refined with riding coordinates:
 C4(H4), C8(H8), C13(H13), C14(H14), C14(H14A), C18(H18), C18A(H18A), C20(H20),
  C20A(H20A), C54(H54), C58(H58), C63(H63), C64(H64A), C64(H64), C68(H68),
 C68A(H68A), C70(H70), C70A(H70A)
8.c Secondary CH2 refined with riding coordinates:
 C2(H2A,H2B), C3(H3A,H3B), C6(H6A,H6B), C7(H7A,H7B), C9(H9A,H9B), C12(H12A,
 H12B), C15(H15A,H15B), C15A(H15C,H15D), C16(H16A,H16B), C16A(H16C,H16D),
 C19(H19A,H19B), C19A(H19C,H19D), C31(H31A,H31B), C43(H43A,H43B), C52(H52A,
 H52B), C53(H53A,H53B), C56(H56A,H56B), C57(H57A,H57B), C59(H59A,H59B),
 C62(H62A,H62B), C65(H65A,H65B), C65A(H65C,H65D), C66(H66A,H66B), C66A(H66C,
 H66D), C69(H69A,H69B), C69A(H69C,H69D)
8.d Me refined with riding coordinates:
 C21(H21A,H21B,H21C), C21A(H21D,H21E,H21F), C22(H22A,H22B,H22C), C22A(H22D,
 H22E,H22F), C24(H24A,H24B,H24C), C24A(H24D,H24E,H24F), C30(H30A,H30B,H30C),
 C32(H32A,H32B,H32C), C71(H71A,H71B,H71C), C71A(H71D,H71E,H71F), C72(H72A,H72B,
 H72C), C72A(H72D,H72E,H72F), C74(H74A,H74B,H74C), C74A(H74D,H74E,H74F)
8.e Aromatic/amide H refined with riding coordinates:
 C11(H11), C61(H61)
8.f Tetrahedral OH refined with riding coordinates:
 O1(H1), O51(H51), O51A(H51A)
8.g Idealised Me refined as rotating group:
 C25(H25A,H25B,H25C), C26(H26A,H26B,H26C), C28(H28A,H28B,H28C), C49(H49A,H49B,
 H49C), C75(H75A,H75B,H75C), C77(H77A,H77B,H77C)
8.h Idealised tetrahedral OH refined as rotating group:
 O1A(H1A)
;
_olex2_diffrn_ambient_temperature_device 'Oxford Cryosystems Cryostream 1000'
_olex2_exptl_crystal_mounting_method 'The crystal was mounted on a mitegen tip in Paratone oil.'
_olex2_submission_original_sample_id JM-03-071
_olex2_submission_special_instructions 'No special instructions were received'
_oxdiff_exptl_absorpt_empirical_details
;
Empirical correction (ABSPACK) includes:
- Absorption correction using spherical harmonics
- Frame scaling
;
_oxdiff_exptl_absorpt_empirical_full_max 2.119
_oxdiff_exptl_absorpt_empirical_full_min 0.653

loop_
_space_group_symop_operation_xyz
'x, y, z'
'-x, y+1/2, -z'

loop_
_atom_site_label
_atom_site_type_symbol
_atom_site_fract_x
_atom_site_fract_y
_atom_site_fract_z
_atom_site_U_iso_or_equiv
_atom_site_adp_type
_atom_site_occupancy
_atom_site_site_symmetry_order
_atom_site_calc_flag
_atom_site_refinement_flags_posn
_atom_site_refinement_flags_adp
_atom_site_refinement_flags_occupancy
_atom_site_disorder_assembly
_atom_site_disorder_group
O1 O 0.2011(2) 0.6749(7) 0.7416(2) 0.0352(9) Uani 0.541(4) 1 d . U P A 1
H1 H 0.230395 0.590662 0.763890 0.053 Uiso 0.541(4) 1 calc R U P A 1
O1A O 0.1912(3) 0.5925(8) 0.7367(2) 0.0290(9) Uani 0.459(4) 1 d . U P A 2
H1A H 0.219638 0.503538 0.742517 0.041 Uiso 0.459(4) 1 calc R U P A 2
O2 O 0.1790(5) 0.5340(12) 0.8812(6) 0.0440(17) Uani 0.541(4) 1 d . U P A 1
O2A O 0.1598(6) 0.4825(14) 0.8745(6) 0.043(2) Uani 0.459(4) 1 d . U P A 2
O3 O -0.51312(10) 0.5982(3) 0.42520(10) 0.0409(4) Uani 1 1 d . . . . .
O4 O -0.52342(13) 0.4099(3) 0.33813(11) 0.0522(5) Uani 1 1 d . . . . .
C1 C -0.01002(16) 0.5502(4) 0.72663(14) 0.0398(6) Uani 1 1 d . . . . .
C2 C -0.04431(14) 0.7258(4) 0.68976(15) 0.0368(6) Uani 1 1 d . . . . .
H2A H -0.019573 0.822414 0.724412 0.044 Uiso 1 1 calc R U . . .
H2B H -0.031850 0.742846 0.648246 0.044 Uiso 1 1 calc R U . . .
C3 C -0.13480(14) 0.7290(3) 0.66337(14) 0.0325(5) Uani 1 1 d . . . . .
H3A H -0.156056 0.839469 0.636863 0.039 Uiso 1 1 calc R U . . .
H3B H -0.146200 0.728170 0.705916 0.039 Uiso 1 1 calc R U . . .
C4 C -0.17856(14) 0.5752(3) 0.61396(13) 0.0296(5) Uani 1 1 d . . . . .
H4 H -0.172338 0.591845 0.568603 0.035 Uiso 1 1 calc R U . . .
C5 C -0.26982(14) 0.5777(3) 0.59062(12) 0.0286(4) Uani 1 1 d . . . . .
C6 C -0.30518(14) 0.7421(3) 0.54377(13) 0.0292(5) Uani 1 1 d . . . . .
H6A H -0.286288 0.846731 0.574990 0.035 Uiso 1 1 calc R U . . .
H6B H -0.284701 0.749555 0.507033 0.035 Uiso 1 1 calc R U . . .
C7 C -0.39599(14) 0.7455(3) 0.50533(14) 0.0328(5) Uani 1 1 d . . . . .
H7A H -0.417367 0.749665 0.541487 0.039 Uiso 1 1 calc R U . . .
H7B H -0.414289 0.851140 0.474699 0.039 Uiso 1 1 calc R U . . .
C8 C -0.42635(14) 0.5843(3) 0.45908(14) 0.0346(5) Uani 1 1 d . . . . .
H8 H -0.407128 0.583822 0.420881 0.041 Uiso 1 1 calc R U . . .
C9 C -0.39856(18) 0.4187(4) 0.50432(15) 0.0426(6) Uani 1 1 d . . . . .
H9A H -0.422601 0.412735 0.538473 0.051 Uiso 1 1 calc R U . . .
H9B H -0.416522 0.315264 0.472292 0.051 Uiso 1 1 calc R U . . .
C10 C -0.30861(17) 0.4159(3) 0.54622(14) 0.0368(5) Uani 1 1 d . . . . .
C11 C -0.2665(2) 0.2757(4) 0.54482(16) 0.0481(7) Uani 1 1 d . . . . .
H11 H -0.294803 0.179561 0.515736 0.058 Uiso 1 1 calc R U . . .
C12 C -0.1770(2) 0.2595(4) 0.58623(17) 0.0511(7) Uani 1 1 d . . . . .
H12A H -0.153207 0.269817 0.551985 0.061 Uiso 1 1 calc R U . . .
H12B H -0.163667 0.142319 0.608678 0.061 Uiso 1 1 calc R U . . .
C13 C -0.14064(18) 0.3970(3) 0.64465(14) 0.0392(6) Uani 1 1 d . . . . .
H13 H -0.152133 0.366176 0.686245 0.047 Uiso 1 1 calc R U . . .
C14 C -0.05046(19) 0.4071(4) 0.67118(14) 0.0442(7) Uani 1 1 d . . . . .
H14 H -0.042678 0.440457 0.627835 0.053 Uiso 0.541(4) 1 calc R U P A 1
H14A H -0.040593 0.432521 0.628242 0.053 Uiso 0.459(4) 1 calc R U P A 2
C15 C 0.0100(5) 0.2592(13) 0.7083(6) 0.034(2) Uani 0.541(4) 1 d . U P A 1
H15A H 0.013678 0.183454 0.670993 0.041 Uiso 0.541(4) 1 calc R U P A 1
H15B H -0.008861 0.186815 0.737460 0.041 Uiso 0.541(4) 1 calc R U P A 1
C15A C -0.0150(8) 0.2180(16) 0.7002(8) 0.039(2) Uani 0.459(4) 1 d . U P A 2
H15C H -0.041920 0.159664 0.726153 0.047 Uiso 0.459(4) 1 calc R U P A 2
H15D H -0.015404 0.141022 0.661397 0.047 Uiso 0.459(4) 1 calc R U P A 2
C16 C 0.0946(5) 0.3352(11) 0.7586(5) 0.0360(16) Uani 0.541(4) 1 d . U P A 1
H16A H 0.111684 0.295634 0.808958 0.043 Uiso 0.541(4) 1 calc R U P A 1
H16B H 0.134032 0.293677 0.742171 0.043 Uiso 0.541(4) 1 calc R U P A 1
C16A C 0.0710(5) 0.2831(12) 0.7525(5) 0.0293(17) Uani 0.459(4) 1 d . U P A 2
H16C H 0.084363 0.248430 0.802791 0.035 Uiso 0.459(4) 1 calc R U P A 2
H16D H 0.110544 0.230424 0.738652 0.035 Uiso 0.459(4) 1 calc R U P A 2
C17 C 0.0895(7) 0.5316(18) 0.7548(9) 0.035(3) Uani 0.541(4) 1 d . U P A 1
C17A C 0.0724(9) 0.487(2) 0.7466(9) 0.031(3) Uani 0.459(4) 1 d . U P A 2
C18 C 0.1205(4) 0.6147(12) 0.7016(4) 0.0348(16) Uani 0.541(4) 1 d . U P A 1
H18 H 0.086649 0.718811 0.678380 0.042 Uiso 0.541(4) 1 calc R U P A 1
C18A C 0.1082(5) 0.5466(10) 0.6942(5) 0.0249(15) Uani 0.459(4) 1 d . U P A 2
H18A H 0.079709 0.655940 0.669885 0.030 Uiso 0.459(4) 1 calc R U P A 2
C19 C 0.1160(5) 0.4915(14) 0.6408(4) 0.050(2) Uani 0.541(4) 1 d D U P A 1
H19A H 0.061896 0.440830 0.616960 0.060 Uiso 0.541(4) 1 calc R U P A 1
H19B H 0.153933 0.394188 0.662573 0.060 Uiso 0.541(4) 1 calc R U P A 1
C19A C 0.1009(5) 0.4182(10) 0.6341(4) 0.0312(15) Uani 0.459(4) 1 d D U P A 2
H19C H 0.046762 0.367266 0.612164 0.037 Uiso 0.459(4) 1 calc R U P A 2
H19D H 0.139397 0.321753 0.655552 0.037 Uiso 0.459(4) 1 calc R U P A 2
C20 C 0.1347(5) 0.5803(13) 0.5829(5) 0.052(2) Uani 0.541(4) 1 d D U P A 1
H20 H 0.174737 0.676772 0.599905 0.062 Uiso 0.541(4) 1 calc R U P A 1
C20A C 0.1170(4) 0.5093(11) 0.5738(4) 0.0336(19) Uani 0.459(4) 1 d D U P A 2
H20A H 0.165629 0.583142 0.598383 0.040 Uiso 0.459(4) 1 calc R U P A 2
C21 C 0.0468(3) 0.6327(7) 0.5270(2) 0.0758(13) Uani 0.541(4) 1 d D U P A 1
H21A H 0.026967 0.723998 0.548203 0.114 Uiso 0.541(4) 1 calc R U P A 1
H21B H 0.047132 0.676534 0.482489 0.114 Uiso 0.541(4) 1 calc R U P A 1
H21C H 0.012213 0.530041 0.515985 0.114 Uiso 0.541(4) 1 calc R U P A 1
C21A C 0.0468(3) 0.6327(7) 0.5270(2) 0.0758(13) Uani 0.459(4) 1 d D U P A 2
H21D H 0.038811 0.718994 0.558328 0.114 Uiso 0.459(4) 1 calc R U P A 2
H21E H 0.059438 0.692981 0.491423 0.114 Uiso 0.459(4) 1 calc R U P A 2
H21F H -0.001806 0.563806 0.501961 0.114 Uiso 0.459(4) 1 calc R U P A 2
C22 C 0.1451(7) 0.4439(15) 0.5341(7) 0.058(3) Uani 0.541(4) 1 d D U P A 1
H22A H 0.156896 0.502110 0.497583 0.086 Uiso 0.541(4) 1 calc R U P A 1
H22B H 0.189083 0.365756 0.563140 0.086 Uiso 0.541(4) 1 calc R U P A 1
H22C H 0.095978 0.375882 0.510062 0.086 Uiso 0.541(4) 1 calc R U P A 1
C22A C 0.1355(9) 0.3698(18) 0.5320(9) 0.065(4) Uani 0.459(4) 1 d D U P A 2
H22D H 0.180065 0.298548 0.565316 0.097 Uiso 0.459(4) 1 calc R U P A 2
H22E H 0.088675 0.295538 0.506971 0.097 Uiso 0.459(4) 1 calc R U P A 2
H22F H 0.149918 0.424713 0.496433 0.097 Uiso 0.459(4) 1 calc R U P A 2
C23 C 0.1401(8) 0.6209(15) 0.8289(8) 0.033(2) Uani 0.541(4) 1 d . U P A 1
C23A C 0.1252(9) 0.570(2) 0.8191(9) 0.033(3) Uani 0.459(4) 1 d . U P A 2
C24 C 0.1400(6) 0.8163(17) 0.8339(8) 0.040(3) Uani 0.541(4) 1 d . U P A 1
H24A H 0.105128 0.865172 0.786422 0.059 Uiso 0.541(4) 1 calc R U P A 1
H24B H 0.120568 0.851069 0.869036 0.059 Uiso 0.541(4) 1 calc R U P A 1
H24C H 0.194204 0.860322 0.849459 0.059 Uiso 0.541(4) 1 calc R U P A 1
C24A C 0.1269(8) 0.768(2) 0.8268(8) 0.035(3) Uani 0.459(4) 1 d . U P A 2
H24D H 0.097490 0.820980 0.779090 0.052 Uiso 0.459(4) 1 calc R U P A 2
H24E H 0.102150 0.800840 0.858136 0.052 Uiso 0.459(4) 1 calc R U P A 2
H24F H 0.182155 0.808429 0.848213 0.052 Uiso 0.459(4) 1 calc R U P A 2
C25 C -0.02604(17) 0.5268(4) 0.79356(14) 0.0404(6) Uani 1 1 d . . . . .
H25A H -0.002325 0.416900 0.817873 0.061 Uiso 1 1 calc R U . . .
H25B H -0.083551 0.524243 0.778251 0.061 Uiso 1 1 calc R U . . .
H25C H -0.002400 0.624458 0.826966 0.061 Uiso 1 1 calc R U . . .
C26 C -0.28758(14) 0.5811(4) 0.65681(13) 0.0357(5) Uani 1 1 d . . . . .
H26A H -0.261016 0.482235 0.688518 0.054 Uiso 1 1 calc R U . . .
H26B H -0.345121 0.572494 0.640697 0.054 Uiso 1 1 calc R U . . .
H26C H -0.267893 0.690594 0.683336 0.054 Uiso 1 1 calc R U . . .
C27 C -0.55346(16) 0.5087(4) 0.36401(15) 0.0415(6) Uani 1 1 d . . . . .
C28 C -0.64052(17) 0.5536(4) 0.33108(17) 0.0498(7) Uani 1 1 d . . . . .
H28A H -0.658196 0.560667 0.369226 0.075 Uiso 1 1 calc R U . . .
H28B H -0.670952 0.463010 0.296269 0.075 Uiso 1 1 calc R U . . .
H28C H -0.649136 0.666425 0.306305 0.075 Uiso 1 1 calc R U . . .
O5 O 0.2610(4) 0.0029(8) 0.7279(4) 0.0641(16) Uani 0.459(4) 1 d G . P A 2
H5A H 0.209808 0.015304 0.711529 0.096 Uiso 0.459(4) 1 d G U P A 2
H5B H 0.267824 -0.109037 0.725914 0.096 Uiso 0.459(4) 1 d G U P A 2
O6 O 0.2631(6) 0.0221(14) 0.5938(5) 0.108(3) Uani 0.459(4) 1 d G . P A 2
H6C H 0.265384 0.014980 0.636815 0.163 Uiso 0.459(4) 1 d G U P A 2
H6D H 0.306468 0.077076 0.600350 0.163 Uiso 0.459(4) 1 d G U P A 2
O8 O 0.2727(2) 0.1130(6) 0.7516(2) 0.0510(11) Uani 0.541(4) 1 d D U P A 1
C30 C 0.1806(4) -0.0180(9) 0.6367(4) 0.0605(17) Uani 0.541(4) 1 d D U P A 1
H30A H 0.176344 -0.052957 0.589357 0.091 Uiso 0.541(4) 1 calc R U P A 1
H30B H 0.172826 -0.120457 0.661364 0.091 Uiso 0.541(4) 1 calc R U P A 1
H30C H 0.139723 0.069410 0.630082 0.091 Uiso 0.541(4) 1 calc R U P A 1
C31 C 0.2968(4) -0.0224(9) 0.8031(3) 0.0543(15) Uani 0.541(4) 1 d D U P A 1
H31A H 0.349396 -0.067904 0.810795 0.065 Uiso 0.541(4) 1 calc R U P A 1
H31B H 0.257932 -0.119454 0.786058 0.065 Uiso 0.541(4) 1 calc R U P A 1
C32 C 0.3015(5) 0.0511(11) 0.8727(4) 0.070(2) Uani 0.541(4) 1 d D U P A 1
H32A H 0.318134 -0.040989 0.909529 0.105 Uiso 0.541(4) 1 calc R U P A 1
H32B H 0.340226 0.146630 0.889300 0.105 Uiso 0.541(4) 1 calc R U P A 1
H32C H 0.249098 0.095269 0.864653 0.105 Uiso 0.541(4) 1 calc R U P A 1
C43 C 0.2611(3) 0.0581(9) 0.6812(3) 0.0511(14) Uani 0.541(4) 1 d D U P A 1
H43A H 0.302000 -0.030145 0.686485 0.061 Uiso 0.541(4) 1 calc R U P A 1
H43B H 0.268924 0.159571 0.655228 0.061 Uiso 0.541(4) 1 calc R U P A 1
O51 O 0.3206(2) 0.4500(7) 0.76632(19) 0.0352(8) Uani 0.541(4) 1 d . U P A 1
H51 H 0.315229 0.347939 0.778402 0.053 Uiso 0.541(4) 1 calc R U P A 1
O51A O 0.3083(2) 0.3505(8) 0.7606(2) 0.0370(10) Uani 0.459(4) 1 d . U P A 2
H51A H 0.307189 0.241820 0.765702 0.056 Uiso 0.459(4) 1 calc R U P A 2
O52 O 0.3639(9) 0.3743(15) 0.6334(8) 0.040(2) Uani 0.541(4) 1 d . U P A 1
O52A O 0.3568(9) 0.3272(17) 0.6295(10) 0.043(3) Uani 0.459(4) 1 d . U P A 2
O53 O 1.02243(10) 0.6767(2) 1.08698(10) 0.0356(4) Uani 1 1 d . . . . .
O54 O 1.04415(11) 0.4671(3) 1.16960(12) 0.0462(5) Uani 1 1 d . . . . .
C49 C 0.54461(15) 0.4677(3) 0.71613(12) 0.0330(5) Uani 1 1 d . . . . .
H49A H 0.526462 0.354947 0.691944 0.050 Uiso 1 1 calc R U . . .
H49B H 0.601949 0.479694 0.731725 0.050 Uiso 1 1 calc R U . . .
H49C H 0.516438 0.562278 0.682499 0.050 Uiso 1 1 calc R U . . .
C51 C 0.52728(15) 0.4776(4) 0.78259(12) 0.0361(6) Uani 1 1 d . U . . .
C52 C 0.54698(19) 0.6615(5) 0.81615(14) 0.0526(9) Uani 1 1 d . . . . .
H52A H 0.515791 0.749495 0.779339 0.063 Uiso 1 1 calc R U . . .
H52B H 0.531964 0.669646 0.856474 0.063 Uiso 1 1 calc R U . . .
C53 C 0.63581(19) 0.7000(4) 0.84423(14) 0.0460(7) Uani 1 1 d . . . . .
H53A H 0.647278 0.815200 0.868506 0.055 Uiso 1 1 calc R U . . .
H53B H 0.648454 0.707967 0.802488 0.055 Uiso 1 1 calc R U . . .
C54 C 0.69085(14) 0.5625(3) 0.89753(12) 0.0312(5) Uani 1 1 d . . . . .
H54 H 0.681932 0.570545 0.941824 0.037 Uiso 1 1 calc R U . . .
C55 C 0.78074(15) 0.6003(3) 0.92241(12) 0.0313(5) Uani 1 1 d . . . . .
C56 C 0.80532(16) 0.7623(3) 0.97295(14) 0.0388(6) Uani 1 1 d . . . . .
H56A H 0.777922 0.866409 0.944341 0.047 Uiso 1 1 calc R U . . .
H56B H 0.786797 0.745557 1.010691 0.047 Uiso 1 1 calc R U . . .
C57 C 0.89475(17) 0.7972(3) 1.00967(15) 0.0409(6) Uani 1 1 d . . . . .
H57A H 0.913808 0.820717 0.972709 0.049 Uiso 1 1 calc R U . . .
H57B H 0.906232 0.901082 1.041297 0.049 Uiso 1 1 calc R U . . .
C58 C 0.93739(15) 0.6387(3) 1.05430(14) 0.0333(5) Uani 1 1 d . . . . .
H58 H 0.919918 0.618525 1.093060 0.040 Uiso 1 1 calc R U . . .
C59 C 0.91977(14) 0.4775(3) 1.00662(14) 0.0329(5) Uani 1 1 d . . . . .
H59A H 0.942363 0.492965 0.971696 0.039 Uiso 1 1 calc R U . . .
H59B H 0.945469 0.374419 1.036937 0.039 Uiso 1 1 calc R U . . .
C60 C 0.83083(14) 0.4461(3) 0.96583(12) 0.0287(5) Uani 1 1 d . . . . .
C61 C 0.80052(14) 0.2919(3) 0.96949(13) 0.0317(5) Uani 1 1 d . . . . .
H61 H 0.835822 0.205521 0.999913 0.038 Uiso 1 1 calc R U . . .
C62 C 0.71437(14) 0.2450(3) 0.92885(14) 0.0332(5) Uani 1 1 d . . . . .
H62A H 0.690286 0.240457 0.962989 0.040 Uiso 1 1 calc R U . . .
H62B H 0.709821 0.127311 0.907521 0.040 Uiso 1 1 calc R U . . .
C63 C 0.66830(13) 0.3750(3) 0.86888(12) 0.0271(4) Uani 1 1 d . . . . .
H63 H 0.682631 0.356572 0.828041 0.033 Uiso 1 1 calc R U . . .
C64 C 0.57890(14) 0.3467(4) 0.84137(12) 0.0320(5) Uani 1 1 d . U . . .
H64A H 0.567476 0.369083 0.883666 0.038 Uiso 0.459(4) 1 calc R U P A 2
H64 H 0.567009 0.366178 0.883581 0.038 Uiso 0.541(4) 1 calc R U P A 1
C65 C 0.5424(12) 0.177(3) 0.8092(11) 0.037(3) Uani 0.541(4) 1 d . U P A 1
H65A H 0.550147 0.089040 0.846967 0.044 Uiso 0.541(4) 1 calc R U P A 1
H65B H 0.564290 0.131203 0.776743 0.044 Uiso 0.541(4) 1 calc R U P A 1
C65A C 0.5477(14) 0.158(4) 0.8148(14) 0.0335(18) Uani 0.459(4) 1 d . U P A 2
H65C H 0.554964 0.082821 0.856254 0.040 Uiso 0.459(4) 1 calc R U P A 2
H65D H 0.577022 0.106030 0.789685 0.040 Uiso 0.459(4) 1 calc R U P A 2
C66 C 0.4561(6) 0.2266(11) 0.7677(7) 0.035(2) Uani 0.541(4) 1 d . U P A 1
H66A H 0.425803 0.178844 0.792754 0.043 Uiso 0.541(4) 1 calc R U P A 1
H66B H 0.434486 0.173887 0.718920 0.043 Uiso 0.541(4) 1 calc R U P A 1
C66A C 0.4545(7) 0.1764(16) 0.7601(8) 0.0335(18) Uani 0.459(4) 1 d . U P A 2
H66C H 0.443804 0.132579 0.711451 0.040 Uiso 0.459(4) 1 calc R U P A 2
H66D H 0.421720 0.109073 0.778057 0.040 Uiso 0.459(4) 1 calc R U P A 2
C67 C 0.4445(5) 0.4269(10) 0.7605(6) 0.0250(15) Uani 0.541(4) 1 d . U P A 1
C67A C 0.4360(6) 0.3673(12) 0.7573(6) 0.0271(18) Uani 0.459(4) 1 d . U P A 2
C68 C 0.4026(3) 0.5021(8) 0.8048(2) 0.0271(10) Uani 0.541(4) 1 d . U P A 1
H68 H 0.404361 0.632353 0.801968 0.033 Uiso 0.541(4) 1 calc R U P A 1
C68A C 0.3893(3) 0.4136(11) 0.8019(3) 0.0294(12) Uani 0.459(4) 1 d . U P A 2
H68A H 0.386948 0.543772 0.804259 0.035 Uiso 0.459(4) 1 calc R U P A 2
C69 C 0.4353(3) 0.4536(8) 0.8843(2) 0.0329(10) Uani 0.541(4) 1 d . U P A 1
H69A H 0.442842 0.325504 0.889144 0.039 Uiso 0.541(4) 1 calc R U P A 1
H69B H 0.488160 0.508732 0.910950 0.039 Uiso 0.541(4) 1 calc R U P A 1
C69A C 0.4201(4) 0.3440(9) 0.8790(3) 0.0362(13) Uani 0.459(4) 1 d . U P A 2
H69C H 0.427695 0.216207 0.878078 0.043 Uiso 0.459(4) 1 calc R U P A 2
H69D H 0.472870 0.396543 0.908651 0.043 Uiso 0.459(4) 1 calc R U P A 2
C70 C 0.3825(4) 0.5085(11) 0.9193(3) 0.0457(18) Uani 0.541(4) 1 d . U P A 1
H70 H 0.329039 0.453970 0.891338 0.055 Uiso 0.541(4) 1 calc R U P A 1
C70A C 0.3668(4) 0.3793(11) 0.9157(4) 0.0439(15) Uani 0.459(4) 1 d . U P A 2
H70A H 0.313612 0.325012 0.886069 0.053 Uiso 0.459(4) 1 calc R U P A 2
C71 C 0.3712(3) 0.7133(9) 0.9156(3) 0.0467(14) Uani 0.541(4) 1 d . U P A 1
H71A H 0.350818 0.752143 0.865339 0.070 Uiso 0.541(4) 1 calc R U P A 1
H71B H 0.333286 0.745080 0.934573 0.070 Uiso 0.541(4) 1 calc R U P A 1
H71C H 0.422481 0.769615 0.944751 0.070 Uiso 0.541(4) 1 calc R U P A 1
C71A C 0.3556(6) 0.5698(16) 0.9204(5) 0.059(2) Uani 0.459(4) 1 d . U P A 2
H71D H 0.333317 0.620633 0.871779 0.088 Uiso 0.459(4) 1 calc R U P A 2
H71E H 0.319167 0.590269 0.942046 0.088 Uiso 0.459(4) 1 calc R U P A 2
H71F H 0.407110 0.624336 0.950382 0.088 Uiso 0.459(4) 1 calc R U P A 2
C72 C 0.4135(4) 0.4500(10) 0.9958(3) 0.0502(14) Uani 0.541(4) 1 d . U P A 1
H72A H 0.377257 0.488705 1.015628 0.075 Uiso 0.541(4) 1 calc R U P A 1
H72B H 0.417218 0.322263 0.997835 0.075 Uiso 0.541(4) 1 calc R U P A 1
H72C H 0.466297 0.500451 1.024182 0.075 Uiso 0.541(4) 1 calc R U P A 1
C72A C 0.4013(8) 0.300(2) 0.9908(6) 0.102(4) Uani 0.459(4) 1 d . U P A 2
H72D H 0.408569 0.173723 0.987418 0.153 Uiso 0.459(4) 1 calc R U P A 2
H72E H 0.452848 0.353852 1.020867 0.153 Uiso 0.459(4) 1 calc R U P A 2
H72F H 0.364905 0.319784 1.012532 0.153 Uiso 0.459(4) 1 calc R U P A 2
C73 C 0.3901(8) 0.4823(14) 0.6831(8) 0.034(3) Uani 0.541(4) 1 d . U P A 1
C73A C 0.3789(8) 0.4298(17) 0.6782(9) 0.030(2) Uani 0.459(4) 1 d . U P A 2
C74 C 0.3698(5) 0.6686(12) 0.6636(5) 0.0379(17) Uani 0.541(4) 1 d . U P A 1
H74A H 0.393748 0.740692 0.707261 0.057 Uiso 0.541(4) 1 calc R U P A 1
H74B H 0.390314 0.705101 0.629437 0.057 Uiso 0.541(4) 1 calc R U P A 1
H74C H 0.311843 0.682976 0.641173 0.057 Uiso 0.541(4) 1 calc R U P A 1
C74A C 0.3511(5) 0.6170(14) 0.6694(5) 0.0363(19) Uani 0.459(4) 1 d . U P A 2
H74D H 0.376726 0.676918 0.716128 0.054 Uiso 0.459(4) 1 calc R U P A 2
H74E H 0.365408 0.675669 0.634511 0.054 Uiso 0.459(4) 1 calc R U P A 2
H74F H 0.293270 0.620080 0.651864 0.054 Uiso 0.459(4) 1 calc R U P A 2
C75 C 0.79883(19) 0.6336(4) 0.85727(15) 0.0422(6) Uani 1 1 d . . . . .
H75A H 0.776487 0.538650 0.822171 0.063 Uiso 1 1 calc R U . . .
H75B H 0.856537 0.638647 0.873905 0.063 Uiso 1 1 calc R U . . .
H75C H 0.774943 0.744754 0.834384 0.063 Uiso 1 1 calc R U . . .
C76 C 1.06843(14) 0.5812(3) 1.14446(14) 0.0345(5) Uani 1 1 d . . . . .
C77 C 1.15428(15) 0.6358(4) 1.17504(15) 0.0398(6) Uani 1 1 d . . . . .
H77A H 1.175977 0.603460 1.141280 0.060 Uiso 1 1 calc R U . . .
H77B H 1.184601 0.577068 1.221426 0.060 Uiso 1 1 calc R U . . .
H77C H 1.158169 0.762610 1.182326 0.060 Uiso 1 1 calc R U . . .

loop_
_atom_site_aniso_label
_atom_site_aniso_U_11
_atom_site_aniso_U_22
_atom_site_aniso_U_33
_atom_site_aniso_U_23
_atom_site_aniso_U_13
_atom_site_aniso_U_12
O1 0.0222(17) 0.039(2) 0.041(2) -0.004(2) 0.0114(14) -0.0025(18)
O1A 0.0191(19) 0.036(2) 0.0302(19) -0.003(2) 0.0092(15) -0.003(2)
O2 0.034(4) 0.064(5) 0.029(3) 0.002(3) 0.009(3) 0.010(3)
O2A 0.038(5) 0.059(5) 0.025(3) 0.006(3) 0.008(3) 0.005(3)
O3 0.0311(9) 0.0464(10) 0.0435(10) -0.0040(8) 0.0150(8) -0.0102(8)
O4 0.0523(11) 0.0393(10) 0.0493(11) -0.0038(9) 0.0080(9) -0.0040(9)
C1 0.0397(13) 0.0540(16) 0.0322(12) 0.0177(11) 0.0219(11) 0.0257(12)
C2 0.0261(11) 0.0462(14) 0.0400(13) 0.0154(11) 0.0162(10) 0.0107(10)
C3 0.0256(11) 0.0308(11) 0.0419(13) 0.0069(10) 0.0157(10) 0.0064(9)
C4 0.0345(11) 0.0271(10) 0.0341(11) 0.0075(9) 0.0214(10) 0.0088(9)
C5 0.0333(11) 0.0240(10) 0.0328(11) 0.0037(9) 0.0184(9) 0.0009(9)
C6 0.0258(10) 0.0265(11) 0.0365(11) 0.0029(9) 0.0148(9) 0.0017(8)
C7 0.0265(11) 0.0340(12) 0.0385(12) -0.0007(10) 0.0147(10) -0.0008(9)
C8 0.0308(11) 0.0356(12) 0.0381(12) 0.0003(10) 0.0159(10) -0.0061(10)
C9 0.0497(15) 0.0351(13) 0.0397(13) 0.0030(11) 0.0167(12) -0.0131(12)
C10 0.0508(15) 0.0255(11) 0.0334(12) 0.0048(9) 0.0179(11) -0.0043(10)
C11 0.073(2) 0.0266(12) 0.0405(14) 0.0011(10) 0.0214(14) 0.0015(12)
C12 0.074(2) 0.0301(13) 0.0507(16) 0.0052(12) 0.0287(15) 0.0180(13)
C13 0.0558(16) 0.0301(12) 0.0376(12) 0.0106(10) 0.0260(12) 0.0158(11)
C14 0.0577(16) 0.0481(15) 0.0343(12) 0.0160(11) 0.0272(12) 0.0317(13)
C15 0.039(6) 0.031(4) 0.032(4) 0.005(3) 0.017(5) 0.014(3)
C15A 0.040(6) 0.033(5) 0.035(4) 0.003(4) 0.009(5) 0.013(4)
C16 0.032(4) 0.048(5) 0.028(3) 0.003(3) 0.014(3) 0.008(3)
C16A 0.025(5) 0.032(4) 0.030(4) 0.006(3) 0.011(4) 0.009(3)
C17 0.019(5) 0.054(7) 0.032(5) 0.004(4) 0.011(4) 0.013(4)
C17A 0.019(5) 0.057(8) 0.017(4) 0.008(4) 0.007(4) 0.009(4)
C18 0.019(3) 0.056(5) 0.028(3) 0.000(3) 0.009(2) -0.004(3)
C18A 0.013(3) 0.034(4) 0.025(3) 0.000(3) 0.005(2) 0.002(3)
C19 0.038(3) 0.080(6) 0.035(3) -0.012(4) 0.020(2) -0.018(4)
C19A 0.034(4) 0.036(3) 0.024(3) 0.003(3) 0.013(3) 0.015(3)
C20 0.066(6) 0.063(5) 0.044(4) 0.011(4) 0.039(4) 0.019(4)
C20A 0.018(2) 0.059(5) 0.026(3) -0.008(3) 0.011(2) -0.006(3)
C21 0.072(2) 0.108(4) 0.0547(19) 0.024(2) 0.0349(19) 0.021(2)
C21A 0.072(2) 0.108(4) 0.0547(19) 0.024(2) 0.0349(19) 0.021(2)
C22 0.048(4) 0.093(8) 0.036(3) 0.014(5) 0.022(3) -0.008(5)
C22A 0.077(9) 0.086(9) 0.048(5) 0.011(7) 0.043(6) 0.039(7)
C23 0.025(5) 0.049(7) 0.021(4) -0.003(4) 0.007(4) 0.011(4)
C23A 0.018(5) 0.054(8) 0.025(6) -0.005(4) 0.009(4) 0.001(4)
C24 0.016(4) 0.053(7) 0.050(5) -0.002(4) 0.015(4) 0.000(4)
C24A 0.018(4) 0.058(9) 0.025(3) -0.003(4) 0.006(3) -0.015(4)
C25 0.0476(14) 0.0478(14) 0.0353(12) 0.0119(11) 0.0270(11) 0.0171(12)
C26 0.0329(11) 0.0448(13) 0.0350(12) 0.0019(11) 0.0200(10) -0.0031(10)
C27 0.0397(13) 0.0345(13) 0.0435(14) 0.0052(11) 0.0120(11) -0.0124(10)
C28 0.0381(14) 0.0530(18) 0.0505(16) 0.0084(13) 0.0123(12) -0.0167(13)
O5 0.095(4) 0.043(3) 0.070(4) -0.012(3) 0.050(4) -0.020(3)
O6 0.128(7) 0.103(6) 0.106(6) 0.009(5) 0.062(6) -0.002(5)
O8 0.0364(19) 0.053(3) 0.063(2) -0.015(2) 0.0211(17) -0.0128(17)
C30 0.058(4) 0.054(3) 0.065(4) -0.008(3) 0.024(3) -0.016(3)
C31 0.046(3) 0.058(3) 0.063(4) -0.009(3) 0.028(3) -0.019(3)
C32 0.068(4) 0.078(5) 0.069(4) -0.016(4) 0.034(4) -0.032(4)
C43 0.051(3) 0.052(3) 0.059(3) -0.008(3) 0.031(3) -0.005(3)
O51 0.0211(16) 0.046(2) 0.0369(18) -0.0069(17) 0.0114(13) 0.0007(16)
O51A 0.0211(19) 0.042(3) 0.047(2) -0.001(2) 0.0140(17) 0.0052(19)
O52 0.046(3) 0.043(5) 0.031(4) -0.005(4) 0.016(3) -0.004(3)
O52A 0.032(4) 0.054(7) 0.035(4) -0.012(5) 0.009(3) 0.018(5)
O53 0.0337(9) 0.0324(9) 0.0367(8) 0.0024(7) 0.0119(7) -0.0017(7)
O54 0.0332(9) 0.0469(11) 0.0543(11) 0.0169(9) 0.0155(8) 0.0001(8)
C49 0.0358(11) 0.0375(12) 0.0239(10) 0.0007(9) 0.0114(9) 0.0100(10)
C51 0.0325(11) 0.0491(14) 0.0244(10) 0.0003(10) 0.0105(9) 0.0189(10)
C52 0.0521(17) 0.0613(18) 0.0278(12) -0.0053(12) 0.0025(11) 0.0388(15)
C53 0.0563(16) 0.0332(13) 0.0300(12) -0.0014(10) 0.0021(11) 0.0230(12)
C54 0.0352(11) 0.0305(11) 0.0235(10) 0.0015(8) 0.0089(9) 0.0145(9)
C55 0.0377(12) 0.0250(10) 0.0282(11) 0.0039(9) 0.0116(9) 0.0076(9)
C56 0.0403(13) 0.0298(12) 0.0362(13) -0.0002(10) 0.0076(11) 0.0109(10)
C57 0.0461(14) 0.0267(11) 0.0400(13) 0.0004(10) 0.0100(11) 0.0024(10)
C58 0.0306(11) 0.0308(11) 0.0357(12) 0.0018(10) 0.0120(10) 0.0019(9)
C59 0.0297(11) 0.0284(11) 0.0376(12) 0.0008(9) 0.0121(9) 0.0041(9)
C60 0.0299(11) 0.0264(11) 0.0296(10) 0.0022(8) 0.0129(9) 0.0077(9)
C61 0.0288(11) 0.0289(11) 0.0338(11) 0.0056(9) 0.0104(9) 0.0095(9)
C62 0.0275(11) 0.0325(12) 0.0358(12) 0.0099(9) 0.0104(9) 0.0066(9)
C63 0.0279(10) 0.0290(11) 0.0261(10) 0.0040(8) 0.0134(8) 0.0111(8)
C64 0.0280(11) 0.0470(13) 0.0230(10) 0.0048(9) 0.0132(9) 0.0127(10)
C65 0.030(5) 0.052(8) 0.026(4) 0.014(4) 0.011(4) 0.004(4)
C65A 0.016(2) 0.046(3) 0.038(4) 0.006(3) 0.011(2) 0.007(2)
C66 0.029(3) 0.044(5) 0.039(3) -0.004(4) 0.020(2) -0.005(3)
C66A 0.016(2) 0.046(3) 0.038(4) 0.006(3) 0.011(2) 0.007(2)
C67 0.022(3) 0.026(4) 0.027(3) -0.004(3) 0.011(2) 0.000(3)
C67A 0.025(3) 0.029(5) 0.026(3) -0.002(4) 0.010(2) 0.008(3)
C68 0.022(2) 0.027(2) 0.031(2) -0.005(2) 0.0108(17) -0.0019(19)
C68A 0.020(2) 0.039(4) 0.030(3) 0.002(3) 0.012(2) 0.006(3)
C69 0.026(2) 0.047(3) 0.030(2) -0.005(2) 0.0152(17) 0.003(2)
C69A 0.036(3) 0.037(3) 0.046(3) 0.008(3) 0.028(3) 0.004(2)
C70 0.032(3) 0.072(5) 0.038(3) -0.011(3) 0.020(2) 0.012(3)
C70A 0.039(3) 0.053(4) 0.049(3) 0.009(3) 0.029(3) 0.009(3)
C71 0.039(3) 0.062(4) 0.041(3) -0.014(2) 0.020(2) 0.008(2)
C71A 0.060(5) 0.083(7) 0.043(4) -0.002(4) 0.032(4) -0.002(5)
C72 0.049(3) 0.073(4) 0.039(3) -0.001(3) 0.029(2) 0.014(3)
C72A 0.134(10) 0.125(11) 0.091(7) 0.052(8) 0.090(8) 0.044(8)
C73 0.025(3) 0.049(6) 0.026(4) -0.013(4) 0.009(3) -0.007(4)
C73A 0.021(5) 0.044(6) 0.019(4) -0.011(5) 0.003(3) 0.011(4)
C74 0.034(4) 0.055(5) 0.028(3) 0.010(3) 0.016(3) 0.012(3)
C74A 0.022(4) 0.062(6) 0.020(3) 0.013(3) 0.005(3) 0.010(3)
C75 0.0565(16) 0.0362(13) 0.0349(12) 0.0050(10) 0.0210(12) -0.0005(11)
C76 0.0323(11) 0.0325(11) 0.0385(12) 0.0017(10) 0.0155(10) 0.0019(10)
C77 0.0328(12) 0.0412(14) 0.0430(13) -0.0002(11) 0.0144(11) -0.0018(10)

loop_
_atom_type_symbol
_atom_type_description
_atom_type_scat_dispersion_real
_atom_type_scat_dispersion_imag
_atom_type_scat_source
C C 0.0181 0.0091 'International Tables Vol C Tables 4.2.6.8 and 6.1.1.4'
H H 0.0000 0.0000 'International Tables Vol C Tables 4.2.6.8 and 6.1.1.4'
O O 0.0492 0.0322 'International Tables Vol C Tables 4.2.6.8 and 6.1.1.4'

loop_
_exptl_crystal_face_index_h
_exptl_crystal_face_index_k
_exptl_crystal_face_index_l
_exptl_crystal_face_perp_dist
11 0 -10 0.0926
4 0 10 0.0959
-11 0 11 0.0967
11 0 -10 0.0946
2 5 -1 0.1166
-11 0 10 0.0978
0 1 -12 0.0694
1 -1 -12 0.0588
-5 -1 -8 0.0924
6 1 7 0.1199
0 -5 0 0.1097
1 4 -8 0.1113

loop_
_geom_angle_atom_site_label_1
_geom_angle_atom_site_label_2
_geom_angle_atom_site_label_3
_geom_angle
_geom_angle_site_symmetry_1
_geom_angle_site_symmetry_3
_geom_angle_publ_flag
C18 O1 H1 109.5 . . ?
C18A O1A H1A 109.5 . . ?
C27 O3 C8 117.4(2) . . ?
C2 C1 C17 113.5(6) . . ?
C2 C1 C25 109.8(2) . . ?
C14 C1 C2 107.3(2) . . ?
C14 C1 C17 107.7(5) . . ?
C14 C1 C25 111.0(2) . . ?
C17A C1 C2 125.0(6) . . ?
C17A C1 C14 94.9(6) . . ?
C17A C1 C25 107.5(7) . . ?
C25 C1 C17 107.5(6) . . ?
C1 C2 H2A 109.6 . . ?
C1 C2 H2B 109.6 . . ?
H2A C2 H2B 108.1 . . ?
C3 C2 C1 110.1(2) . . ?
C3 C2 H2A 109.6 . . ?
C3 C2 H2B 109.6 . . ?
C2 C3 H3A 108.8 . . ?
C2 C3 H3B 108.8 . . ?
C2 C3 C4 113.9(2) . . ?
H3A C3 H3B 107.7 . . ?
C4 C3 H3A 108.8 . . ?
C4 C3 H3B 108.8 . . ?
C3 C4 H4 105.9 . . ?
C3 C4 C5 112.78(18) . . ?
C3 C4 C13 113.11(19) . . ?
C5 C4 H4 105.9 . . ?
C13 C4 H4 105.9 . . ?
C13 C4 C5 112.5(2) . . ?
C6 C5 C4 108.18(18) . . ?
C10 C5 C4 110.09(19) . . ?
C10 C5 C6 109.15(18) . . ?
C10 C5 C26 108.3(2) . . ?
C26 C5 C4 111.27(19) . . ?
C26 C5 C6 109.8(2) . . ?
C5 C6 H6A 108.7 . . ?
C5 C6 H6B 108.7 . . ?
H6A C6 H6B 107.6 . . ?
C7 C6 C5 114.19(19) . . ?
C7 C6 H6A 108.7 . . ?
C7 C6 H6B 108.7 . . ?
C6 C7 H7A 109.7 . . ?
C6 C7 H7B 109.7 . . ?
H7A C7 H7B 108.2 . . ?
C8 C7 C6 109.7(2) . . ?
C8 C7 H7A 109.7 . . ?
C8 C7 H7B 109.7 . . ?
O3 C8 C7 105.8(2) . . ?
O3 C8 H8 109.5 . . ?
O3 C8 C9 111.1(2) . . ?
C7 C8 H8 109.5 . . ?
C7 C8 C9 111.2(2) . . ?
C9 C8 H8 109.5 . . ?
C8 C9 H9A 109.5 . . ?
C8 C9 H9B 109.5 . . ?
H9A C9 H9B 108.1 . . ?
C10 C9 C8 110.7(2) . . ?
C10 C9 H9A 109.5 . . ?
C10 C9 H9B 109.5 . . ?
C9 C10 C5 116.5(2) . . ?
C11 C10 C5 122.4(3) . . ?
C11 C10 C9 121.1(3) . . ?
C10 C11 H11 117.6 . . ?
C10 C11 C12 124.7(3) . . ?
C12 C11 H11 117.6 . . ?
C11 C12 H12A 109.0 . . ?
C11 C12 H12B 109.0 . . ?
C11 C12 C13 112.9(2) . . ?
H12A C12 H12B 107.8 . . ?
C13 C12 H12A 109.0 . . ?
C13 C12 H12B 109.0 . . ?
C4 C13 H13 109.1 . . ?
C12 C13 C4 108.9(2) . . ?
C12 C13 H13 109.1 . . ?
C12 C13 C14 110.9(2) . . ?
C14 C13 C4 109.8(2) . . ?
C14 C13 H13 109.1 . . ?
C1 C14 C13 114.2(2) . . ?
C1 C14 H14 105.5 . . ?
C1 C14 H14A 107.4 . . ?
C1 C14 C15 98.2(4) . . ?
C1 C14 C15A 112.6(5) . . ?
C13 C14 H14 105.5 . . ?
C13 C14 H14A 107.4 . . ?
C13 C14 C15 126.3(4) . . ?
C13 C14 C15A 107.5(5) . . ?
C15 C14 H14 105.5 . . ?
C15A C14 H14A 107.4 . . ?
C14 C15 H15A 109.4 . . ?
C14 C15 H15B 109.4 . . ?
C14 C15 C16 111.2(7) . . ?
H15A C15 H15B 108.0 . . ?
C16 C15 H15A 109.4 . . ?
C16 C15 H15B 109.4 . . ?
C14 C15A H15C 112.6 . . ?
C14 C15A H15D 112.6 . . ?
H15C C15A H15D 110.1 . . ?
C16A C15A C14 95.8(7) . . ?
C16A C15A H15C 112.6 . . ?
C16A C15A H15D 112.6 . . ?
C15 C16 H16A 110.1 . . ?
C15 C16 H16B 110.1 . . ?
H16A C16 H16B 108.4 . . ?
C17 C16 C15 108.2(8) . . ?
C17 C16 H16A 110.1 . . ?
C17 C16 H16B 110.1 . . ?
C15A C16A H16C 110.1 . . ?
C15A C16A H16D 110.1 . . ?
H16C C16A H16D 108.4 . . ?
C17A C16A C15A 108.1(8) . . ?
C17A C16A H16C 110.1 . . ?
C17A C16A H16D 110.1 . . ?
C16 C17 C1 97.9(7) . . ?
C16 C17 C18 113.7(11) . . ?
C16 C17 C23 113.0(11) . . ?
C18 C17 C1 114.4(10) . . ?
C23 C17 C1 113.6(11) . . ?
C23 C17 C18 104.6(9) . . ?
C1 C17A C16A 107.0(8) . . ?
C1 C17A C18A 114.9(11) . . ?
C1 C17A C23A 106.5(13) . . ?
C18A C17A C16A 111.6(12) . . ?
C23A C17A C16A 111.3(12) . . ?
C23A C17A C18A 105.5(10) . . ?
O1 C18 C17 110.2(7) . . ?
O1 C18 H18 107.6 . . ?
O1 C18 C19 109.3(6) . . ?
C17 C18 H18 107.6 . . ?
C19 C18 C17 114.3(8) . . ?
C19 C18 H18 107.6 . . ?
O1A C18A C17A 108.9(7) . . ?
O1A C18A H18A 107.0 . . ?
O1A C18A C19A 109.3(6) . . ?
C17A C18A H18A 107.0 . . ?
C19A C18A C17A 117.1(8) . . ?
C19A C18A H18A 107.0 . . ?
C18 C19 H19A 108.7 . . ?
C18 C19 H19B 108.7 . . ?
C18 C19 C20 114.2(8) . . ?
H19A C19 H19B 107.6 . . ?
C20 C19 H19A 108.7 . . ?
C20 C19 H19B 108.7 . . ?
C18A C19A H19C 109.2 . . ?
C18A C19A H19D 109.2 . . ?
C18A C19A C20A 112.0(7) . . ?
H19C C19A H19D 107.9 . . ?
C20A C19A H19C 109.2 . . ?
C20A C19A H19D 109.2 . . ?
C19 C20 H20 116.4 . . ?
C19 C20 C21 99.0(6) . . ?
C21 C20 H20 116.4 . . ?
C22 C20 C19 110.4(8) . . ?
C22 C20 H20 116.4 . . ?
C22 C20 C21 95.1(7) . . ?
C19A C20A H20A 107.5 . . ?
C21A C20A C19A 110.9(6) . . ?
C21A C20A H20A 107.5 . . ?
C22A C20A C19A 108.2(8) . . ?
C22A C20A H20A 107.5 . . ?
C22A C20A C21A 114.8(8) . . ?
C20 C21 H21A 109.5 . . ?
C20 C21 H21B 109.5 . . ?
C20 C21 H21C 109.5 . . ?
H21A C21 H21B 109.5 . . ?
H21A C21 H21C 109.5 . . ?
H21B C21 H21C 109.5 . . ?
C20A C21A H21D 109.5 . . ?
C20A C21A H21E 109.5 . . ?
C20A C21A H21F 109.5 . . ?
H21D C21A H21E 109.5 . . ?
H21D C21A H21F 109.5 . . ?
H21E C21A H21F 109.5 . . ?
C20 C22 H22A 109.5 . . ?
C20 C22 H22B 109.5 . . ?
C20 C22 H22C 109.5 . . ?
H22A C22 H22B 109.5 . . ?
H22A C22 H22C 109.5 . . ?
H22B C22 H22C 109.5 . . ?
C20A C22A H22D 109.5 . . ?
C20A C22A H22E 109.5 . . ?
C20A C22A H22F 109.5 . . ?
H22D C22A H22E 109.5 . . ?
H22D C22A H22F 109.5 . . ?
H22E C22A H22F 109.5 . . ?
O2 C23 C17 120.2(11) . . ?
O2 C23 C24 120.7(11) . . ?
C24 C23 C17 119.1(12) . . ?
O2A C23A C17A 122.4(13) . . ?
O2A C23A C24A 117.6(12) . . ?
C17A C23A C24A 119.4(15) . . ?
C23 C24 H24A 109.5 . . ?
C23 C24 H24B 109.5 . . ?
C23 C24 H24C 109.5 . . ?
H24A C24 H24B 109.5 . . ?
H24A C24 H24C 109.5 . . ?
H24B C24 H24C 109.5 . . ?
C23A C24A H24D 109.5 . . ?
C23A C24A H24E 109.5 . . ?
C23A C24A H24F 109.5 . . ?
H24D C24A H24E 109.5 . . ?
H24D C24A H24F 109.5 . . ?
H24E C24A H24F 109.5 . . ?
C1 C25 H25A 109.5 . . ?
C1 C25 H25B 109.5 . . ?
C1 C25 H25C 109.5 . . ?
H25A C25 H25B 109.5 . . ?
H25A C25 H25C 109.5 . . ?
H25B C25 H25C 109.5 . . ?
C5 C26 H26A 109.5 . . ?
C5 C26 H26B 109.5 . . ?
C5 C26 H26C 109.5 . . ?
H26A C26 H26B 109.5 . . ?
H26A C26 H26C 109.5 . . ?
H26B C26 H26C 109.5 . . ?
O3 C27 C28 110.9(3) . . ?
O4 C27 O3 124.2(3) . . ?
O4 C27 C28 124.9(3) . . ?
C27 C28 H28A 109.5 . . ?
C27 C28 H28B 109.5 . . ?
C27 C28 H28C 109.5 . . ?
H28A C28 H28B 109.5 . . ?
H28A C28 H28C 109.5 . . ?
H28B C28 H28C 109.5 . . ?
H5A O5 H5B 104.5 . . ?
H6C O6 H6D 104.5 . . ?
C31 O8 C43 113.8(5) . . ?
H30A C30 H30B 109.5 . . ?
H30A C30 H30C 109.5 . . ?
H30B C30 H30C 109.5 . . ?
C43 C30 H30A 109.5 . . ?
C43 C30 H30B 109.5 . . ?
C43 C30 H30C 109.5 . . ?
O8 C31 H31A 110.1 . . ?
O8 C31 H31B 110.1 . . ?
O8 C31 C32 108.0(6) . . ?
H31A C31 H31B 108.4 . . ?
C32 C31 H31A 110.1 . . ?
C32 C31 H31B 110.1 . . ?
C31 C32 H32A 109.5 . . ?
C31 C32 H32B 109.5 . . ?
C31 C32 H32C 109.5 . . ?
H32A C32 H32B 109.5 . . ?
H32A C32 H32C 109.5 . . ?
H32B C32 H32C 109.5 . . ?
O8 C43 C30 113.4(5) . . ?
O8 C43 H43A 108.9 . . ?
O8 C43 H43B 108.9 . . ?
C30 C43 H43A 108.9 . . ?
C30 C43 H43B 108.9 . . ?
H43A C43 H43B 107.7 . . ?
C68 O51 H51 109.5 . . ?
C68A O51A H51A 109.5 . . ?
C76 O53 C58 116.51(19) . . ?
H49A C49 H49B 109.5 . . ?
H49A C49 H49C 109.5 . . ?
H49B C49 H49C 109.5 . . ?
C51 C49 H49A 109.5 . . ?
C51 C49 H49B 109.5 . . ?
C51 C49 H49C 109.5 . . ?
C49 C51 C67A 105.6(4) . . ?
C52 C51 C49 110.0(2) . . ?
C52 C51 C64 107.4(2) . . ?
C52 C51 C67A 125.3(4) . . ?
C64 C51 C49 111.20(19) . . ?
C64 C51 C67A 96.4(4) . . ?
C67 C51 C49 108.6(4) . . ?
C67 C51 C52 113.2(4) . . ?
C67 C51 C64 106.5(4) . . ?
C51 C52 H52A 109.5 . . ?
C51 C52 H52B 109.5 . . ?
H52A C52 H52B 108.1 . . ?
C53 C52 C51 110.6(2) . . ?
C53 C52 H52A 109.5 . . ?
C53 C52 H52B 109.5 . . ?
C52 C53 H53A 108.7 . . ?
C52 C53 H53B 108.7 . . ?
C52 C53 C54 114.3(3) . . ?
H53A C53 H53B 107.6 . . ?
C54 C53 H53A 108.7 . . ?
C54 C53 H53B 108.7 . . ?
C53 C54 H54 106.3 . . ?
C53 C54 C55 113.2(2) . . ?
C55 C54 H54 106.3 . . ?
C63 C54 C53 112.29(19) . . ?
C63 C54 H54 106.3 . . ?
C63 C54 C55 111.97(17) . . ?
C56 C55 C54 109.11(19) . . ?
C60 C55 C54 110.18(19) . . ?
C60 C55 C56 107.47(18) . . ?
C60 C55 C75 108.9(2) . . ?
C75 C55 C54 111.4(2) . . ?
C75 C55 C56 109.7(2) . . ?
C55 C56 H56A 108.7 . . ?
C55 C56 H56B 108.7 . . ?
H56A C56 H56B 107.6 . . ?
C57 C56 C55 114.1(2) . . ?
C57 C56 H56A 108.7 . . ?
C57 C56 H56B 108.7 . . ?
C56 C57 H57A 109.8 . . ?
C56 C57 H57B 109.8 . . ?
H57A C57 H57B 108.3 . . ?
C58 C57 C56 109.2(2) . . ?
C58 C57 H57A 109.8 . . ?
C58 C57 H57B 109.8 . . ?
O53 C58 C57 107.2(2) . . ?
O53 C58 H58 109.7 . . ?
O53 C58 C59 110.0(2) . . ?
C57 C58 H58 109.7 . . ?
C57 C58 C59 110.5(2) . . ?
C59 C58 H58 109.7 . . ?
C58 C59 H59A 109.4 . . ?
C58 C59 H59B 109.4 . . ?
H59A C59 H59B 108.0 . . ?
C60 C59 C58 111.03(19) . . ?
C60 C59 H59A 109.4 . . ?
C60 C59 H59B 109.4 . . ?
C59 C60 C55 116.3(2) . . ?
C61 C60 C55 123.6(2) . . ?
C61 C60 C59 120.1(2) . . ?
C60 C61 H61 117.8 . . ?
C60 C61 C62 124.3(2) . . ?
C62 C61 H61 117.8 . . ?
C61 C62 H62A 109.1 . . ?
C61 C62 H62B 109.1 . . ?
C61 C62 C63 112.5(2) . . ?
H62A C62 H62B 107.8 . . ?
C63 C62 H62A 109.1 . . ?
C63 C62 H62B 109.1 . . ?
C54 C63 H63 108.9 . . ?
C62 C63 C54 109.66(18) . . ?
C62 C63 H63 108.9 . . ?
C62 C63 C64 110.14(19) . . ?
C64 C63 C54 110.18(18) . . ?
C64 C63 H63 108.9 . . ?
C51 C64 H64A 105.8 . . ?
C51 C64 H64 106.5 . . ?
C51 C64 C65A 108.5(9) . . ?
C63 C64 C51 113.9(2) . . ?
C63 C64 H64A 105.8 . . ?
C63 C64 H64 106.5 . . ?
C63 C64 C65A 116.1(8) . . ?
C65 C64 C51 102.3(6) . . ?
C65 C64 C63 120.3(8) . . ?
C65 C64 H64 106.5 . . ?
C65A C64 H64A 105.8 . . ?
C64 C65 H65A 111.5 . . ?
C64 C65 H65B 111.5 . . ?
C64 C65 C66 101.5(13) . . ?
H65A C65 H65B 109.3 . . ?
C66 C65 H65A 111.5 . . ?
C66 C65 H65B 111.5 . . ?
C64 C65A H65C 110.4 . . ?
C64 C65A H65D 110.4 . . ?
C64 C65A C66A 106.7(15) . . ?
H65C C65A H65D 108.6 . . ?
C66A C65A H65C 110.4 . . ?
C66A C65A H65D 110.4 . . ?
C65 C66 H66A 109.2 . . ?
C65 C66 H66B 109.2 . . ?
C65 C66 C67 112.0(11) . . ?
H66A C66 H66B 107.9 . . ?
C67 C66 H66A 109.2 . . ?
C67 C66 H66B 109.2 . . ?
C65A C66A H66C 110.6 . . ?
C65A C66A H66D 110.6 . . ?
H66C C66A H66D 108.7 . . ?
C67A C66A C65A 105.8(13) . . ?
C67A C66A H66C 110.6 . . ?
C67A C66A H66D 110.6 . . ?
C51 C67 C66 98.6(6) . . ?
C51 C67 C68 117.3(6) . . ?
C51 C67 C73 112.3(8) . . ?
C66 C67 C68 113.3(7) . . ?
C73 C67 C66 112.2(8) . . ?
C73 C67 C68 103.5(8) . . ?
C66A C67A C51 106.1(7) . . ?
C66A C67A C68A 112.2(9) . . ?
C66A C67A C73A 112.1(10) . . ?
C68A C67A C51 115.9(7) . . ?
C68A C67A C73A 103.8(9) . . ?
C73A C67A C51 106.7(8) . . ?
O51 C68 C67 105.4(4) . . ?
O51 C68 H68 107.3 . . ?
O51 C68 C69 110.5(4) . . ?
C67 C68 H68 107.3 . . ?
C69 C68 C67 118.4(5) . . ?
C69 C68 H68 107.3 . . ?
O51A C68A C67A 106.8(6) . . ?
O51A C68A H68A 107.6 . . ?
O51A C68A C69A 108.1(5) . . ?
C67A C68A H68A 107.6 . . ?
C69A C68A C67A 118.7(6) . . ?
C69A C68A H68A 107.6 . . ?
C68 C69 H69A 108.7 . . ?
C68 C69 H69B 108.7 . . ?
H69A C69 H69B 107.6 . . ?
C70 C69 C68 114.1(4) . . ?
C70 C69 H69A 108.7 . . ?
C70 C69 H69B 108.7 . . ?
C68A C69A H69C 108.5 . . ?
C68A C69A H69D 108.5 . . ?
H69C C69A H69D 107.5 . . ?
C70A C69A C68A 115.2(5) . . ?
C70A C69A H69C 108.5 . . ?
C70A C69A H69D 108.5 . . ?
C69 C70 H70 107.9 . . ?
C69 C70 C71 110.7(6) . . ?
C71 C70 H70 107.9 . . ?
C72 C70 C69 112.9(5) . . ?
C72 C70 H70 107.9 . . ?
C72 C70 C71 109.3(6) . . ?
C69A C70A H70A 108.5 . . ?
C71A C70A C69A 110.4(6) . . ?
C71A C70A H70A 108.5 . . ?
C71A C70A C72A 109.8(8) . . ?
C72A C70A C69A 111.0(6) . . ?
C72A C70A H70A 108.5 . . ?
C70 C71 H71A 109.5 . . ?
C70 C71 H71B 109.5 . . ?
C70 C71 H71C 109.5 . . ?
H71A C71 H71B 109.5 . . ?
H71A C71 H71C 109.5 . . ?
H71B C71 H71C 109.5 . . ?
C70A C71A H71D 109.5 . . ?
C70A C71A H71E 109.5 . . ?
C70A C71A H71F 109.5 . . ?
H71D C71A H71E 109.5 . . ?
H71D C71A H71F 109.5 . . ?
H71E C71A H71F 109.5 . . ?
C70 C72 H72A 109.5 . . ?
C70 C72 H72B 109.5 . . ?
C70 C72 H72C 109.5 . . ?
H72A C72 H72B 109.5 . . ?
H72A C72 H72C 109.5 . . ?
H72B C72 H72C 109.5 . . ?
C70A C72A H72D 109.5 . . ?
C70A C72A H72E 109.5 . . ?
C70A C72A H72F 109.5 . . ?
H72D C72A H72E 109.5 . . ?
H72D C72A H72F 109.5 . . ?
H72E C72A H72F 109.5 . . ?
O52 C73 C67 121.2(12) . . ?
O52 C73 C74 117.2(13) . . ?
C74 C73 C67 121.5(9) . . ?
O52A C73A C67A 119.6(13) . . ?
O52A C73A C74A 123.4(14) . . ?
C74A C73A C67A 116.9(11) . . ?
C73 C74 H74A 109.5 . . ?
C73 C74 H74B 109.5 . . ?
C73 C74 H74C 109.5 . . ?
H74A C74 H74B 109.5 . . ?
H74A C74 H74C 109.5 . . ?
H74B C74 H74C 109.5 . . ?
C73A C74A H74D 109.5 . . ?
C73A C74A H74E 109.5 . . ?
C73A C74A H74F 109.5 . . ?
H74D C74A H74E 109.5 . . ?
H74D C74A H74F 109.5 . . ?
H74E C74A H74F 109.5 . . ?
C55 C75 H75A 109.5 . . ?
C55 C75 H75B 109.5 . . ?
C55 C75 H75C 109.5 . . ?
H75A C75 H75B 109.5 . . ?
H75A C75 H75C 109.5 . . ?
H75B C75 H75C 109.5 . . ?
O53 C76 C77 111.8(2) . . ?
O54 C76 O53 124.2(2) . . ?
O54 C76 C77 124.0(2) . . ?
C76 C77 H77A 109.5 . . ?
C76 C77 H77B 109.5 . . ?
C76 C77 H77C 109.5 . . ?
H77A C77 H77B 109.5 . . ?
H77A C77 H77C 109.5 . . ?
H77B C77 H77C 109.5 . . ?

loop_
_geom_bond_atom_site_label_1
_geom_bond_atom_site_label_2
_geom_bond_distance
_geom_bond_site_symmetry_2
_geom_bond_publ_flag
O1 H1 0.8400 . ?
O1 C18 1.440(8) . ?
O1A H1A 0.8400 . ?
O1A C18A 1.452(8) . ?
O2 C23 1.201(17) . ?
O2A C23A 1.23(2) . ?
O3 C8 1.463(3) . ?
O3 C27 1.338(3) . ?
O4 C27 1.199(4) . ?
C1 C2 1.539(3) . ?
C1 C14 1.522(4) . ?
C1 C17 1.696(13) . ?
C1 C17A 1.491(17) . ?
C1 C25 1.546(3) . ?
C2 H2A 0.9900 . ?
C2 H2B 0.9900 . ?
C2 C3 1.535(3) . ?
C3 H3A 0.9900 . ?
C3 H3B 0.9900 . ?
C3 C4 1.536(4) . ?
C4 H4 1.0000 . ?
C4 C5 1.558(3) . ?
C4 C13 1.540(3) . ?
C5 C6 1.547(3) . ?
C5 C10 1.521(3) . ?
C5 C26 1.541(3) . ?
C6 H6A 0.9900 . ?
C6 H6B 0.9900 . ?
C6 C7 1.527(3) . ?
C7 H7A 0.9900 . ?
C7 H7B 0.9900 . ?
C7 C8 1.509(3) . ?
C8 H8 1.0000 . ?
C8 C9 1.523(4) . ?
C9 H9A 0.9900 . ?
C9 H9B 0.9900 . ?
C9 C10 1.517(4) . ?
C10 C11 1.340(4) . ?
C11 H11 0.9500 . ?
C11 C12 1.514(5) . ?
C12 H12A 0.9900 . ?
C12 H12B 0.9900 . ?
C12 C13 1.516(4) . ?
C13 H13 1.0000 . ?
C13 C14 1.531(4) . ?
C14 H14 1.0000 . ?
C14 H14A 1.0000 . ?
C14 C15 1.544(11) . ?
C14 C15A 1.595(14) . ?
C15 H15A 0.9900 . ?
C15 H15B 0.9900 . ?
C15 C16 1.574(11) . ?
C15A H15C 0.9900 . ?
C15A H15D 0.9900 . ?
C15A C16A 1.572(12) . ?
C16 H16A 0.9900 . ?
C16 H16B 0.9900 . ?
C16 C17 1.507(16) . ?
C16A H16C 0.9900 . ?
C16A H16D 0.9900 . ?
C16A C17A 1.569(17) . ?
C17 C18 1.584(17) . ?
C17 C23 1.557(16) . ?
C17A C18A 1.568(18) . ?
C17A C23A 1.519(17) . ?
C18 H18 1.0000 . ?
C18 C19 1.541(12) . ?
C18A H18A 1.0000 . ?
C18A C19A 1.540(10) . ?
C19 H19A 0.9900 . ?
C19 H19B 0.9900 . ?
C19 C20 1.542(11) . ?
C19A H19C 0.9900 . ?
C19A H19D 0.9900 . ?
C19A C20A 1.566(11) . ?
C20 H20 1.0000 . ?
C20 C21 1.588(9) . ?
C20 C22 1.521(15) . ?
C20A H20A 1.0000 . ?
C20A C21A 1.559(9) . ?
C20A C22A 1.507(15) . ?
C21 H21A 0.9800 . ?
C21 H21B 0.9800 . ?
C21 H21C 0.9800 . ?
C21A H21D 0.9800 . ?
C21A H21E 0.9800 . ?
C21A H21F 0.9800 . ?
C22 H22A 0.9800 . ?
C22 H22B 0.9800 . ?
C22 H22C 0.9800 . ?
C22A H22D 0.9800 . ?
C22A H22E 0.9800 . ?
C22A H22F 0.9800 . ?
C23 C24 1.499(15) . ?
C23A C24A 1.523(18) . ?
C24 H24A 0.9800 . ?
C24 H24B 0.9800 . ?
C24 H24C 0.9800 . ?
C24A H24D 0.9800 . ?
C24A H24E 0.9800 . ?
C24A H24F 0.9800 . ?
C25 H25A 0.9800 . ?
C25 H25B 0.9800 . ?
C25 H25C 0.9800 . ?
C26 H26A 0.9800 . ?
C26 H26B 0.9800 . ?
C26 H26C 0.9800 . ?
C27 C28 1.504(4) . ?
C28 H28A 0.9800 . ?
C28 H28B 0.9800 . ?
C28 H28C 0.9800 . ?
O5 H5A 0.8694 . ?
O5 H5B 0.8702 . ?
O6 H6C 0.8699 . ?
O6 H6D 0.8706 . ?
O8 C31 1.409(7) . ?
O8 C43 1.432(7) . ?
C30 H30A 0.9800 . ?
C30 H30B 0.9800 . ?
C30 H30C 0.9800 . ?
C30 C43 1.496(8) . ?
C31 H31A 0.9900 . ?
C31 H31B 0.9900 . ?
C31 C32 1.507(9) . ?
C32 H32A 0.9800 . ?
C32 H32B 0.9800 . ?
C32 H32C 0.9800 . ?
C43 H43A 0.9900 . ?
C43 H43B 0.9900 . ?
O51 H51 0.8400 . ?
O51 C68 1.440(6) . ?
O51A H51A 0.8400 . ?
O51A C68A 1.456(8) . ?
O52 C73 1.237(14) . ?
O52A C73A 1.196(17) . ?
O53 C58 1.459(3) . ?
O53 C76 1.335(3) . ?
O54 C76 1.202(3) . ?
C49 H49A 0.9800 . ?
C49 H49B 0.9800 . ?
C49 H49C 0.9800 . ?
C49 C51 1.543(3) . ?
C51 C52 1.540(4) . ?
C51 C64 1.541(3) . ?
C51 C67 1.462(8) . ?
C51 C67A 1.767(11) . ?
C52 H52A 0.9900 . ?
C52 H52B 0.9900 . ?
C52 C53 1.530(5) . ?
C53 H53A 0.9900 . ?
C53 H53B 0.9900 . ?
C53 C54 1.542(3) . ?
C54 H54 1.0000 . ?
C54 C55 1.555(3) . ?
C54 C63 1.539(3) . ?
C55 C56 1.553(3) . ?
C55 C60 1.528(3) . ?
C55 C75 1.544(3) . ?
C56 H56A 0.9900 . ?
C56 H56B 0.9900 . ?
C56 C57 1.527(4) . ?
C57 H57A 0.9900 . ?
C57 H57B 0.9900 . ?
C57 C58 1.520(3) . ?
C58 H58 1.0000 . ?
C58 C59 1.520(3) . ?
C59 H59A 0.9900 . ?
C59 H59B 0.9900 . ?
C59 C60 1.518(3) . ?
C60 C61 1.327(3) . ?
C61 H61 0.9500 . ?
C61 C62 1.497(3) . ?
C62 H62A 0.9900 . ?
C62 H62B 0.9900 . ?
C62 C63 1.524(3) . ?
C63 H63 1.0000 . ?
C63 C64 1.528(3) . ?
C64 H64A 1.0000 . ?
C64 H64 1.0000 . ?
C64 C65 1.48(3) . ?
C64 C65A 1.56(3) . ?
C65 H65A 0.9900 . ?
C65 H65B 0.9900 . ?
C65 C66 1.51(2) . ?
C65A H65C 0.9900 . ?
C65A H65D 0.9900 . ?
C65A C66A 1.61(3) . ?
C66 H66A 0.9900 . ?
C66 H66B 0.9900 . ?
C66 C67 1.546(10) . ?
C66A H66C 0.9900 . ?
C66A H66D 0.9900 . ?
C66A C67A 1.498(13) . ?
C67 C68 1.554(11) . ?
C67 C73 1.526(18) . ?
C67A C68A 1.564(13) . ?
C67A C73A 1.578(19) . ?
C68 H68 1.0000 . ?
C68 C69 1.522(7) . ?
C68A H68A 1.0000 . ?
C68A C69A 1.527(8) . ?
C69 H69A 0.9900 . ?
C69 H69B 0.9900 . ?
C69 C70 1.517(7) . ?
C69A H69C 0.9900 . ?
C69A H69D 0.9900 . ?
C69A C70A 1.520(8) . ?
C70 H70 1.0000 . ?
C70 C71 1.580(10) . ?
C70 C72 1.489(9) . ?
C70A H70A 1.0000 . ?
C70A C71A 1.483(14) . ?
C70A C72A 1.518(11) . ?
C71 H71A 0.9800 . ?
C71 H71B 0.9800 . ?
C71 H71C 0.9800 . ?
C71A H71D 0.9800 . ?
C71A H71E 0.9800 . ?
C71A H71F 0.9800 . ?
C72 H72A 0.9800 . ?
C72 H72B 0.9800 . ?
C72 H72C 0.9800 . ?
C72A H72D 0.9800 . ?
C72A H72E 0.9800 . ?
C72A H72F 0.9800 . ?
C73 C74 1.486(14) . ?
C73A C74A 1.508(16) . ?
C74 H74A 0.9800 . ?
C74 H74B 0.9800 . ?
C74 H74C 0.9800 . ?
C74A H74D 0.9800 . ?
C74A H74E 0.9800 . ?
C74A H74F 0.9800 . ?
C75 H75A 0.9800 . ?
C75 H75B 0.9800 . ?
C75 H75C 0.9800 . ?
C76 C77 1.505(3) . ?
C77 H77A 0.9800 . ?
C77 H77B 0.9800 . ?
C77 H77C 0.9800 . ?

loop_
_geom_hbond_atom_site_label_D
_geom_hbond_atom_site_label_H
_geom_hbond_atom_site_label_A
_geom_hbond_distance_DH
_geom_hbond_distance_HA
_geom_hbond_distance_DA
_geom_hbond_angle_DHA
_geom_hbond_site_symmetry_A
_geom_hbond_publ_flag
O1 H1 O51 0.84 1.99 2.689(6) 140.7 . yes
O1A H1A O51A 0.84 1.93 2.745(7) 163.2 . yes
O6 H6C O5 0.87 1.92 2.786(11) 175.2 . yes
O6 H6D O52A 0.87 2.10 2.817(17) 139.0 . yes
C31 H31B O1 0.99 1.89 2.861(8) 164.5 1_545 yes
O51 H51 O8 0.84 1.95 2.705(7) 149.7 . yes
O51A H51A O5 0.84 2.03 2.792(8) 151.2 . yes

loop_
_geom_torsion_atom_site_label_1
_geom_torsion_atom_site_label_2
_geom_torsion_atom_site_label_3
_geom_torsion_atom_site_label_4
_geom_torsion
_geom_torsion_site_symmetry_1
_geom_torsion_site_symmetry_2
_geom_torsion_site_symmetry_3
_geom_torsion_site_symmetry_4
_geom_torsion_publ_flag
O1 C18 C19 C20 -64.4(9) . . . . ?
O1A C18A C19A C20A -71.2(7) . . . . ?
O3 C8 C9 C10 -173.3(2) . . . . ?
C1 C2 C3 C4 -54.6(3) . . . . ?
C1 C14 C15 C16 -25.2(7) . . . . ?
C1 C14 C15A C16A -29.1(8) . . . . ?
C1 C17 C18 O1 150.3(7) . . . . ?
C1 C17 C18 C19 -86.2(11) . . . . ?
C1 C17 C23 O2 111.8(14) . . . . ?
C1 C17 C23 C24 -68.8(15) . . . . ?
C1 C17A C18A O1A 139.8(8) . . . . ?
C1 C17A C18A C19A -95.6(12) . . . . ?
C1 C17A C23A O2A 114.4(16) . . . . ?
C1 C17A C23A C24A -56.6(16) . . . . ?
C2 C1 C14 C13 -62.0(3) . . . . ?
C2 C1 C14 C15 161.9(4) . . . . ?
C2 C1 C14 C15A 175.0(5) . . . . ?
C2 C1 C17 C16 -158.7(6) . . . . ?
C2 C1 C17 C18 -38.1(10) . . . . ?
C2 C1 C17 C23 81.9(11) . . . . ?
C2 C1 C17A C16A -157.5(6) . . . . ?
C2 C1 C17A C18A -33.0(13) . . . . ?
C2 C1 C17A C23A 83.4(12) . . . . ?
C2 C3 C4 C5 177.61(19) . . . . ?
C2 C3 C4 C13 48.6(3) . . . . ?
C3 C4 C5 C6 64.7(2) . . . . ?
C3 C4 C5 C10 -176.12(19) . . . . ?
C3 C4 C5 C26 -56.0(3) . . . . ?
C3 C4 C13 C12 -168.6(2) . . . . ?
C3 C4 C13 C14 -47.0(3) . . . . ?
C4 C5 C6 C7 169.3(2) . . . . ?
C4 C5 C10 C9 -165.7(2) . . . . ?
C4 C5 C10 C11 15.7(3) . . . . ?
C4 C13 C14 C1 55.9(3) . . . . ?
C4 C13 C14 C15 177.5(5) . . . . ?
C4 C13 C14 C15A -178.4(6) . . . . ?
C5 C4 C13 C12 62.2(3) . . . . ?
C5 C4 C13 C14 -176.2(2) . . . . ?
C5 C6 C7 C8 -56.7(3) . . . . ?
C5 C10 C11 C12 0.1(4) . . . . ?
C6 C5 C10 C9 -47.1(3) . . . . ?
C6 C5 C10 C11 134.3(3) . . . . ?
C6 C7 C8 O3 179.52(19) . . . . ?
C6 C7 C8 C9 58.7(3) . . . . ?
C7 C8 C9 C10 -55.7(3) . . . . ?
C8 O3 C27 O4 5.1(4) . . . . ?
C8 O3 C27 C28 -172.9(2) . . . . ?
C8 C9 C10 C5 51.2(3) . . . . ?
C8 C9 C10 C11 -130.1(3) . . . . ?
C9 C10 C11 C12 -178.5(3) . . . . ?
C10 C5 C6 C7 49.5(3) . . . . ?
C10 C11 C12 C13 14.8(4) . . . . ?
C11 C12 C13 C4 -44.1(3) . . . . ?
C11 C12 C13 C14 -165.0(2) . . . . ?
C12 C13 C14 C1 176.3(2) . . . . ?
C12 C13 C14 C15 -62.1(6) . . . . ?
C12 C13 C14 C15A -58.0(6) . . . . ?
C13 C4 C5 C6 -165.9(2) . . . . ?
C13 C4 C5 C10 -46.8(3) . . . . ?
C13 C4 C5 C26 73.3(3) . . . . ?
C13 C14 C15 C16 -153.5(5) . . . . ?
C13 C14 C15A C16A -155.8(6) . . . . ?
C14 C1 C2 C3 58.9(3) . . . . ?
C14 C1 C17 C16 -40.1(10) . . . . ?
C14 C1 C17 C18 80.5(9) . . . . ?
C14 C1 C17 C23 -159.4(9) . . . . ?
C14 C1 C17A C16A -42.3(10) . . . . ?
C14 C1 C17A C18A 82.2(9) . . . . ?
C14 C1 C17A C23A -161.4(10) . . . . ?
C14 C15 C16 C17 0.4(11) . . . . ?
C14 C15A C16A C17A 0.1(11) . . . . ?
C15 C16 C17 C1 21.9(11) . . . . ?
C15 C16 C17 C18 -99.2(9) . . . . ?
C15 C16 C17 C23 141.8(10) . . . . ?
C15A C16A C17A C1 28.4(13) . . . . ?
C15A C16A C17A C18A -98.1(11) . . . . ?
C15A C16A C17A C23A 144.4(11) . . . . ?
C16 C17 C18 O1 -98.3(9) . . . . ?
C16 C17 C18 C19 25.2(12) . . . . ?
C16 C17 C23 O2 1.4(18) . . . . ?
C16 C17 C23 C24 -179.2(11) . . . . ?
C16A C17A C18A O1A -98.2(9) . . . . ?
C16A C17A C18A C19A 26.5(12) . . . . ?
C16A C17A C23A O2A -2(2) . . . . ?
C16A C17A C23A C24A -172.8(12) . . . . ?
C17 C1 C2 C3 177.8(6) . . . . ?
C17 C1 C14 C13 175.4(6) . . . . ?
C17 C1 C14 C15 39.3(7) . . . . ?
C17 C18 C19 C20 171.6(8) . . . . ?
C17A C1 C2 C3 168.1(8) . . . . ?
C17A C1 C14 C13 168.9(7) . . . . ?
C17A C1 C14 C15A 45.9(8) . . . . ?
C17A C18A C19A C20A 164.4(9) . . . . ?
C18 C17 C23 O2 -122.8(13) . . . . ?
C18 C17 C23 C24 56.6(15) . . . . ?
C18 C19 C20 C21 -92.4(8) . . . . ?
C18 C19 C20 C22 168.7(8) . . . . ?
C18A C17A C23A O2A -123.0(15) . . . . ?
C18A C17A C23A C24A 65.9(17) . . . . ?
C18A C19A C20A C21A -71.7(7) . . . . ?
C18A C19A C20A C22A 161.5(8) . . . . ?
C23 C17 C18 O1 25.4(12) . . . . ?
C23 C17 C18 C19 148.9(9) . . . . ?
C23A C17A C18A O1A 22.8(14) . . . . ?
C23A C17A C18A C19A 147.5(11) . . . . ?
C25 C1 C2 C3 -61.8(3) . . . . ?
C25 C1 C14 C13 58.0(3) . . . . ?
C25 C1 C14 C15 -78.1(4) . . . . ?
C25 C1 C14 C15A -65.0(6) . . . . ?
C25 C1 C17 C16 79.6(9) . . . . ?
C25 C1 C17 C18 -159.8(7) . . . . ?
C25 C1 C17 C23 -39.7(11) . . . . ?
C25 C1 C17A C16A 71.5(10) . . . . ?
C25 C1 C17A C18A -163.9(8) . . . . ?
C25 C1 C17A C23A -47.6(11) . . . . ?
C26 C5 C6 C7 -69.1(3) . . . . ?
C26 C5 C10 C9 72.5(3) . . . . ?
C26 C5 C10 C11 -106.2(3) . . . . ?
C27 O3 C8 C7 157.2(2) . . . . ?
C27 O3 C8 C9 -81.9(3) . . . . ?
C31 O8 C43 C30 84.3(6) . . . . ?
C43 O8 C31 C32 -176.4(5) . . . . ?
O51 C68 C69 C70 -48.7(7) . . . . ?
O51A C68A C69A C70A -52.3(8) . . . . ?
O53 C58 C59 C60 -174.05(19) . . . . ?
C49 C51 C52 C53 -63.4(3) . . . . ?
C49 C51 C64 C63 59.3(3) . . . . ?
C49 C51 C64 C65 -72.0(9) . . . . ?
C49 C51 C64 C65A -71.6(10) . . . . ?
C49 C51 C67 C66 84.8(7) . . . . ?
C49 C51 C67 C68 -153.3(6) . . . . ?
C49 C51 C67 C73 -33.6(8) . . . . ?
C49 C51 C67A C66A 76.0(8) . . . . ?
C49 C51 C67A C68A -158.7(6) . . . . ?
C49 C51 C67A C73A -43.7(8) . . . . ?
C51 C52 C53 C54 -54.5(3) . . . . ?
C51 C64 C65 C66 -33.6(12) . . . . ?
C51 C64 C65A C66A -27.3(16) . . . . ?
C51 C67 C68 O51 172.9(6) . . . . ?
C51 C67 C68 C69 -62.9(8) . . . . ?
C51 C67 C73 O52 105.9(14) . . . . ?
C51 C67 C73 C74 -70.7(13) . . . . ?
C51 C67A C68A O51A 164.0(6) . . . . ?
C51 C67A C68A C69A -73.6(9) . . . . ?
C51 C67A C73A O52A 114.9(15) . . . . ?
C51 C67A C73A C74A -68.6(12) . . . . ?
C52 C51 C64 C63 -61.0(3) . . . . ?
C52 C51 C64 C65 167.7(9) . . . . ?
C52 C51 C64 C65A 168.0(10) . . . . ?
C52 C51 C67 C66 -152.8(6) . . . . ?
C52 C51 C67 C68 -30.9(8) . . . . ?
C52 C51 C67 C73 88.9(8) . . . . ?
C52 C51 C67A C66A -154.8(7) . . . . ?
C52 C51 C67A C68A -29.4(9) . . . . ?
C52 C51 C67A C73A 85.6(8) . . . . ?
C52 C53 C54 C55 177.3(2) . . . . ?
C52 C53 C54 C63 49.3(3) . . . . ?
C53 C54 C55 C56 70.6(2) . . . . ?
C53 C54 C55 C60 -171.66(19) . . . . ?
C53 C54 C55 C75 -50.7(3) . . . . ?
C53 C54 C63 C62 -169.7(2) . . . . ?
C53 C54 C63 C64 -48.3(3) . . . . ?
C54 C55 C56 C57 171.7(2) . . . . ?
C54 C55 C60 C59 -167.96(19) . . . . ?
C54 C55 C60 C61 11.6(3) . . . . ?
C54 C63 C64 C51 56.5(2) . . . . ?
C54 C63 C64 C65 178.4(8) . . . . ?
C54 C63 C64 C65A -176.4(10) . . . . ?
C55 C54 C63 C62 61.6(2) . . . . ?
C55 C54 C63 C64 -176.98(18) . . . . ?
C55 C56 C57 C58 -58.9(3) . . . . ?
C55 C60 C61 C62 3.3(4) . . . . ?
C56 C55 C60 C59 -49.2(3) . . . . ?
C56 C55 C60 C61 130.3(3) . . . . ?
C56 C57 C58 O53 178.8(2) . . . . ?
C56 C57 C58 C59 59.0(3) . . . . ?
C57 C58 C59 C60 -55.9(3) . . . . ?
C58 O53 C76 O54 0.8(4) . . . . ?
C58 O53 C76 C77 -178.0(2) . . . . ?
C58 C59 C60 C55 52.9(3) . . . . ?
C58 C59 C60 C61 -126.6(3) . . . . ?
C59 C60 C61 C62 -177.2(2) . . . . ?
C60 C55 C56 C57 52.2(3) . . . . ?
C60 C61 C62 C63 14.2(3) . . . . ?
C61 C62 C63 C54 -45.2(3) . . . . ?
C61 C62 C63 C64 -166.7(2) . . . . ?
C62 C63 C64 C51 177.6(2) . . . . ?
C62 C63 C64 C65 -60.5(8) . . . . ?
C62 C63 C64 C65A -55.3(10) . . . . ?
C63 C54 C55 C56 -161.26(19) . . . . ?
C63 C54 C55 C60 -43.5(2) . . . . ?
C63 C54 C55 C75 77.4(2) . . . . ?
C63 C64 C65 C66 -161.0(8) . . . . ?
C63 C64 C65A C66A -157.0(10) . . . . ?
C64 C51 C52 C53 57.7(3) . . . . ?
C64 C51 C67 C66 -35.1(7) . . . . ?
C64 C51 C67 C68 86.8(6) . . . . ?
C64 C51 C67 C73 -153.4(6) . . . . ?
C64 C51 C67A C66A -38.2(8) . . . . ?
C64 C51 C67A C68A 87.2(7) . . . . ?
C64 C51 C67A C73A -157.8(7) . . . . ?
C64 C65 C66 C67 13.3(16) . . . . ?
C64 C65A C66A C67A -0.1(18) . . . . ?
C65 C66 C67 C51 13.8(14) . . . . ?
C65 C66 C67 C68 -111.0(13) . . . . ?
C65 C66 C67 C73 132.2(14) . . . . ?
C65A C66A C67A C51 23.4(14) . . . . ?
C65A C66A C67A C68A -104.2(14) . . . . ?
C65A C66A C67A C73A 139.5(14) . . . . ?
C66 C67 C68 O51 -73.1(8) . . . . ?
C66 C67 C68 C69 51.1(8) . . . . ?
C66 C67 C73 O52 -4.1(17) . . . . ?
C66 C67 C73 C74 179.3(10) . . . . ?
C66A C67A C68A O51A -73.8(9) . . . . ?
C66A C67A C68A C69A 48.6(11) . . . . ?
C66A C67A C73A O52A -1(2) . . . . ?
C66A C67A C73A C74A 175.7(10) . . . . ?
C67 C51 C52 C53 174.9(5) . . . . ?
C67 C51 C64 C63 177.5(4) . . . . ?
C67 C51 C64 C65 46.1(9) . . . . ?
C67 C68 C69 C70 -170.3(6) . . . . ?
C67A C51 C52 C53 169.1(5) . . . . ?
C67A C51 C64 C63 168.8(4) . . . . ?
C67A C51 C64 C65A 37.9(10) . . . . ?
C67A C68A C69A C70A -174.0(7) . . . . ?
C68 C67 C73 O52 -126.6(14) . . . . ?
C68 C67 C73 C74 56.7(12) . . . . ?
C68 C69 C70 C71 -60.6(7) . . . . ?
C68 C69 C70 C72 176.5(6) . . . . ?
C68A C67A C73A O52A -122.1(15) . . . . ?
C68A C67A C73A C74A 54.4(13) . . . . ?
C68A C69A C70A C71A -60.0(9) . . . . ?
C68A C69A C70A C72A 178.1(9) . . . . ?
C73 C67 C68 O51 48.6(7) . . . . ?
C73 C67 C68 C69 172.8(6) . . . . ?
C73A C67A C68A O51A 47.4(9) . . . . ?
C73A C67A C68A C69A 169.8(8) . . . . ?
C75 C55 C56 C57 -66.0(3) . . . . ?
C75 C55 C60 C59 69.6(3) . . . . ?
C75 C55 C60 C61 -110.9(3) . . . . ?
C76 O53 C58 C57 160.2(2) . . . . ?
C76 O53 C58 C59 -79.6(3) . . . . ?

loop_
_exptl_oxdiff_crystal_face_indexfrac_h
_exptl_oxdiff_crystal_face_indexfrac_k
_exptl_oxdiff_crystal_face_indexfrac_l
_exptl_oxdiff_crystal_face_x
_exptl_oxdiff_crystal_face_y
_exptl_oxdiff_crystal_face_z
11.2087 -0.3234 -10.0247 0.0646 0.0021 0.9979
3.6663 0.0407 9.6695 0.9882 -0.0249 -0.1509
-10.7935 0.3234 10.7089 0.0166 -0.0041 -0.9999
10.9791 0.2262 -10.4580 0.0126 -0.1072 0.9942
2.0914 4.8938 -0.6027 0.0800 -0.9937 0.0780
-10.9726 -0.0814 10.4932 -0.0103 0.0781 -0.9969
0.2601 0.8037 -11.9720 -0.8804 -0.1662 0.4442
1.3321 -0.5848 -12.4978 -0.8345 0.1066 0.5406
-5.3094 -0.5131 -8.1560 -0.9916 0.1290 0.0095
6.2426 1.4945 6.6253 0.9395 -0.3314 0.0866
-0.0288 -4.9703 -0.0049 0.0244 0.9979 0.0604
0.7455 3.7509 -8.2023 -0.5794 -0.7593 0.2962
